data_4309435
loop_
_publ_author_name
'Michael T. Gamer'
'Peter W. Roesky'

_publ_contact_author
;
      Prof. Dr. Peter Roesky
      Freie Universit\"at Berlin
      Fabeckstr. 34-36
      14195 Berlin
      Bundesrepublik Deutschland
;
_publ_contact_author_email roesky@chemie.fu-berlin.de
_publ_contact_author_fax +49/(0)3083852440
_publ_contact_author_phone +49/(0)3083854004
_publ_section_title
;
Lanthanide-Potassium Wheels
;
_journal_name_full 'Inorganic Chemistry'
_journal_page_first 5963
_journal_page_last 5965
_journal_paper_doi 10.1021/ic050557l
_journal_volume 44
_journal_year 2005
_chemical_formula_sum 'C97 H105 K2 N4 O5 P4 Yb'
_chemical_formula_weight 1781.97
_chemical_name_systematic
; 
 ? 
;
_space_group_IT_number 2
_symmetry_cell_setting triclinic
_symmetry_space_group_name_Hall '-P 1'
_symmetry_space_group_name_H-M 'P -1'
_atom_sites_solution_hydrogens geom
_atom_sites_solution_primary direct
_atom_sites_solution_secondary difmap
_audit_creation_method SHELXL-97
_cell_angle_alpha 66.196(2)
_cell_angle_beta 83.654(3)
_cell_angle_gamma 77.277(3)
_cell_formula_units_Z 2
_cell_length_a 13.4349(4)
_cell_length_b 17.8376(6)
_cell_length_c 20.3027(7)
_cell_measurement_temperature 173(2)
_cell_volume 4341.0(3)
_computing_cell_refinement 'STOE X-AREA'
_computing_data_collection 'STOE X-AREA'
_computing_data_reduction 'STOE X-RED'
_computing_molecular_graphics Diamond
_computing_publication_material 'STOE X-Step32'
_computing_structure_refinement 'SHELXL-97 (Sheldrick, 1997)'
_computing_structure_solution 'SHELXS-97 (Sheldrick, 1997)'
_diffrn_ambient_temperature 173(2)
_diffrn_measured_fraction_theta_full 0.979
_diffrn_measured_fraction_theta_max 0.979
_diffrn_measurement_device_type 'STOE IPDS 2T'
_diffrn_measurement_method 'area detector'
_diffrn_radiation_monochromator graphite
_diffrn_radiation_source 'fine-focus sealed tube'
_diffrn_radiation_type MoK\a
_diffrn_radiation_wavelength 0.71073
_diffrn_reflns_av_R_equivalents 0.0576
_diffrn_reflns_av_sigmaI/netI 0.0490
_diffrn_reflns_limit_h_max 18
_diffrn_reflns_limit_h_min -18
_diffrn_reflns_limit_k_max 21
_diffrn_reflns_limit_k_min -24
_diffrn_reflns_limit_l_max 27
_diffrn_reflns_limit_l_min -27
_diffrn_reflns_number 82693
_diffrn_reflns_theta_full 29.30
_diffrn_reflns_theta_max 29.30
_diffrn_reflns_theta_min 3.23
_exptl_absorpt_coefficient_mu 1.302
_exptl_absorpt_correction_T_max 0.8713
_exptl_absorpt_correction_T_min 0.7302
_exptl_absorpt_correction_type integration
_exptl_absorpt_process_details 'STOE X-RED'
_exptl_crystal_colour red
_exptl_crystal_density_diffrn 1.363
_exptl_crystal_density_method 'not measured'
_exptl_crystal_description prism
_exptl_crystal_F_000 1846
_exptl_crystal_size_max 0.320
_exptl_crystal_size_mid 0.207
_exptl_crystal_size_min 0.120
_refine_diff_density_max 1.236
_refine_diff_density_min -1.107
_refine_diff_density_rms 0.086
_refine_ls_extinction_method none
_refine_ls_goodness_of_fit_ref 1.013
_refine_ls_hydrogen_treatment mixed
_refine_ls_matrix_type full
_refine_ls_number_parameters 957
_refine_ls_number_reflns 23255
_refine_ls_number_restraints 10
_refine_ls_restrained_S_all 1.014
_refine_ls_R_factor_all 0.0578
_refine_ls_R_factor_gt 0.0420
_refine_ls_shift/su_max 0.005
_refine_ls_shift/su_mean 0.000
_refine_ls_structure_factor_coef Fsqd
_refine_ls_weighting_details 'calc w=1/[\s^2^(Fo^2^)+(0.0491P)^2^+2.2037P] where P=(Fo^2^+2Fc^2^)/3'
_refine_ls_weighting_scheme calc
_refine_ls_wR_factor_gt 0.0900
_refine_ls_wR_factor_ref 0.0950
_reflns_number_gt 19169
_reflns_number_total 23255
_reflns_threshold_expression >2sigma(I)
_cod_data_source_file ic050557lsi20050411_062317_2.cif
_cod_data_source_block 1b
_cod_original_cell_volume 4341.0(2)
_cod_database_code 4309435

loop_
_symmetry_equiv_pos_as_xyz
'x, y, z'
'-x, -y, -z'

loop_
_atom_site_label
_atom_site_type_symbol
_atom_site_fract_x
_atom_site_fract_y
_atom_site_fract_z
_atom_site_U_iso_or_equiv
_atom_site_adp_type
_atom_site_occupancy
_atom_site_symmetry_multiplicity
_atom_site_calc_flag
_atom_site_refinement_flags
_atom_site_disorder_assembly
_atom_site_disorder_group
Yb Yb 0.723522(10) 0.633837(8) 0.700700(6) 0.02282(4) Uani 1 1 d . . .
K1 K 0.78168(7) 0.33686(5) 0.91233(4) 0.04505(18) Uani 1 1 d . . .
K2 K 0.44916(7) 0.87980(5) 0.78033(4) 0.04480(18) Uani 1 1 d . . .
O1 O 0.9808(3) 0.3283(3) 0.9258(2) 0.0874(12) Uani 1 1 d . B .
O2 O 0.8061(3) 0.2594(2) 0.82471(17) 0.0737(10) Uani 1 1 d . B .
O4 O 0.3090(3) 1.02074(19) 0.7552(2) 0.0685(9) Uani 1 1 d . . .
P1 P 0.74067(6) 0.72695(5) 0.54925(4) 0.02774(15) Uani 1 1 d . . .
P2 P 0.85150(6) 0.56462(5) 0.55039(4) 0.02681(15) Uani 1 1 d . . .
P3 P 0.29072(6) 0.75859(5) 0.89120(4) 0.03094(16) Uani 1 1 d . . .
P4 P 0.36493(6) 0.84079(5) 0.95947(4) 0.03080(16) Uani 1 1 d . . .
N1 N 0.78634(19) 0.62474(16) 0.59451(12) 0.0272(5) Uani 1 1 d . . .
N2 N 0.55714(19) 0.69936(17) 0.68801(13) 0.0299(5) Uani 1 1 d . . .
N3 N 0.79279(19) 0.70769(17) 0.74566(13) 0.0287(5) Uani 1 1 d . . .
N4 N 0.2866(2) 0.77778(18) 0.96555(14) 0.0327(6) Uani 1 1 d . . .
C1 C 0.7697(2) 0.5235(2) 0.83261(15) 0.0322(6) Uani 1 1 d . B .
H1 H 0.7913 0.5431 0.8647 0.039 Uiso 1 1 calc R . .
C2 C 0.6687(2) 0.5203(2) 0.82354(16) 0.0324(6) Uani 1 1 d . B .
H2 H 0.6100 0.5377 0.8484 0.039 Uiso 1 1 calc R . .
C3 C 0.6695(2) 0.4869(2) 0.77110(16) 0.0318(6) Uani 1 1 d . B .
H3 H 0.6116 0.4778 0.7545 0.038 Uiso 1 1 calc R . .
C4 C 0.7712(3) 0.4694(2) 0.74796(15) 0.0320(6) Uani 1 1 d . B .
H4 H 0.7941 0.4462 0.7130 0.038 Uiso 1 1 calc R . .
C5 C 0.8332(2) 0.4924(2) 0.78553(15) 0.0316(6) Uani 1 1 d . B .
H5 H 0.9052 0.4878 0.7801 0.038 Uiso 1 1 calc R . .
C6 C 0.8364(2) 0.7791(2) 0.48543(15) 0.0299(6) Uani 1 1 d . . .
C7 C 0.9385(3) 0.7438(2) 0.48148(18) 0.0389(7) Uani 1 1 d . . .
H7 H 0.9623 0.6872 0.5120 0.047 Uiso 1 1 calc R . .
C8 C 1.0066(3) 0.7889(3) 0.4341(2) 0.0480(9) Uani 1 1 d . . .
H8 H 1.0759 0.7630 0.4316 0.058 Uiso 1 1 calc R . .
C9 C 0.9737(3) 0.8718(3) 0.3905(2) 0.0496(9) Uani 1 1 d . . .
H9 H 1.0202 0.9030 0.3580 0.059 Uiso 1 1 calc R . .
C10 C 0.8730(3) 0.9090(2) 0.3945(2) 0.0496(9) Uani 1 1 d . . .
H10 H 0.8502 0.9662 0.3651 0.059 Uiso 1 1 calc R . .
C11 C 0.8054(3) 0.8631(2) 0.44109(19) 0.0413(8) Uani 1 1 d . . .
H11 H 0.7361 0.8893 0.4430 0.050 Uiso 1 1 calc R . .
C12 C 0.6447(2) 0.7419(2) 0.48489(16) 0.0357(7) Uani 1 1 d . . .
C13 C 0.6588(3) 0.6996(2) 0.43856(19) 0.0446(8) Uani 1 1 d . . .
H13 H 0.7206 0.6612 0.4393 0.053 Uiso 1 1 calc R . .
C14 C 0.5827(4) 0.7135(3) 0.3916(2) 0.0600(12) Uani 1 1 d . . .
H14 H 0.5915 0.6838 0.3610 0.072 Uiso 1 1 calc R . .
C15 C 0.4935(4) 0.7712(4) 0.3898(3) 0.0718(16) Uani 1 1 d . . .
H15 H 0.4420 0.7817 0.3569 0.086 Uiso 1 1 calc R . .
C16 C 0.4791(3) 0.8128(4) 0.4345(3) 0.0673(14) Uani 1 1 d . . .
H16 H 0.4175 0.8517 0.4330 0.081 Uiso 1 1 calc R . .
C17 C 0.5541(3) 0.7985(3) 0.4824(2) 0.0491(10) Uani 1 1 d . . .
H17 H 0.5434 0.8275 0.5136 0.059 Uiso 1 1 calc R . .
C18 C 0.9530(2) 0.49366(19) 0.61214(15) 0.0278(6) Uani 1 1 d . . .
C19 C 1.0087(2) 0.5275(2) 0.64458(16) 0.0312(6) Uani 1 1 d . . .
H19 H 0.9849 0.5829 0.6417 0.037 Uiso 1 1 calc R . .
C20 C 1.0976(3) 0.4809(2) 0.68057(18) 0.0392(7) Uani 1 1 d . . .
H20 H 1.1342 0.5046 0.7023 0.047 Uiso 1 1 calc R . .
C21 C 1.1333(3) 0.4000(3) 0.6851(2) 0.0446(8) Uani 1 1 d . . .
H21 H 1.1947 0.3683 0.7093 0.054 Uiso 1 1 calc R . .
C22 C 1.0792(3) 0.3660(2) 0.6542(2) 0.0421(8) Uani 1 1 d . . .
H22 H 1.1030 0.3103 0.6577 0.051 Uiso 1 1 calc R . .
C23 C 0.9902(3) 0.4122(2) 0.61804(18) 0.0342(7) Uani 1 1 d . . .
H23 H 0.9539 0.3878 0.5969 0.041 Uiso 1 1 calc R . .
C24 C 0.7705(2) 0.4938(2) 0.55129(15) 0.0308(6) Uani 1 1 d . . .
C25 C 0.8025(3) 0.4508(2) 0.50597(17) 0.0377(7) Uani 1 1 d . . .
H25 H 0.8664 0.4550 0.4810 0.045 Uiso 1 1 calc R . .
C26 C 0.7417(3) 0.4022(3) 0.4972(2) 0.0463(9) Uani 1 1 d . . .
H26 H 0.7651 0.3718 0.4676 0.056 Uiso 1 1 calc R . .
C27 C 0.6473(3) 0.3979(3) 0.5313(2) 0.0516(10) Uani 1 1 d . . .
H27 H 0.6055 0.3648 0.5251 0.062 Uiso 1 1 calc R . .
C28 C 0.6138(3) 0.4417(3) 0.5746(2) 0.0499(9) Uani 1 1 d . . .
H28 H 0.5482 0.4395 0.5974 0.060 Uiso 1 1 calc R . .
C29 C 0.6749(3) 0.4892(2) 0.58517(17) 0.0367(7) Uani 1 1 d . . .
H29 H 0.6513 0.5186 0.6156 0.044 Uiso 1 1 calc R . .
C30 C 0.4829(2) 0.6485(2) 0.70093(16) 0.0290(6) Uani 1 1 d . . .
C31 C 0.4683(3) 0.6177(2) 0.65046(17) 0.0368(7) Uani 1 1 d . . .
H31 H 0.5045 0.6340 0.6056 0.044 Uiso 1 1 calc R . .
C32 C 0.4012(3) 0.5634(3) 0.6652(2) 0.0446(8) Uani 1 1 d . . .
H32 H 0.3927 0.5420 0.6307 0.054 Uiso 1 1 calc R . .
C33 C 0.3467(3) 0.5404(2) 0.7299(2) 0.0431(8) Uani 1 1 d . . .
H33 H 0.3018 0.5025 0.7403 0.052 Uiso 1 1 calc R . .
C34 C 0.3582(2) 0.5729(2) 0.77958(19) 0.0391(7) Uani 1 1 d . . .
H34 H 0.3198 0.5584 0.8236 0.047 Uiso 1 1 calc R . .
C35 C 0.4250(2) 0.6263(2) 0.76508(17) 0.0333(6) Uani 1 1 d . . .
H35 H 0.4319 0.6485 0.7993 0.040 Uiso 1 1 calc R . .
C36 C 0.5197(2) 0.7844(2) 0.66388(16) 0.0321(6) Uani 1 1 d . . .
C37 C 0.4152(3) 0.8207(2) 0.6494(2) 0.0439(8) Uani 1 1 d . . .
H37 H 0.3669 0.7856 0.6588 0.053 Uiso 1 1 calc R . .
C38 C 0.3825(3) 0.9070(3) 0.6215(3) 0.0583(11) Uani 1 1 d . . .
H38 H 0.3122 0.9296 0.6121 0.070 Uiso 1 1 calc R . .
C39 C 0.4494(3) 0.9606(3) 0.6072(3) 0.0583(11) Uani 1 1 d . . .
H39 H 0.4263 1.0194 0.5878 0.070 Uiso 1 1 calc R . .
C40 C 0.5516(3) 0.9258(2) 0.6219(2) 0.0438(8) Uani 1 1 d . . .
H40 H 0.5991 0.9616 0.6122 0.053 Uiso 1 1 calc R . .
C41 C 0.5857(2) 0.8406(2) 0.65045(17) 0.0344(7) Uani 1 1 d . . .
H41 H 0.6558 0.8191 0.6614 0.041 Uiso 1 1 calc R . .
C42 C 0.8986(2) 0.70170(19) 0.72732(16) 0.0282(6) Uani 1 1 d . . .
C43 C 0.9289(3) 0.7452(2) 0.65629(17) 0.0344(7) Uani 1 1 d . . .
H43 H 0.8789 0.7813 0.6219 0.041 Uiso 1 1 calc R . .
C44 C 1.0317(3) 0.7364(2) 0.63525(19) 0.0412(8) Uani 1 1 d . . .
H44 H 1.0508 0.7658 0.5866 0.049 Uiso 1 1 calc R . .
C45 C 1.1066(3) 0.6852(2) 0.6843(2) 0.0403(8) Uani 1 1 d . . .
H45 H 1.1766 0.6799 0.6699 0.048 Uiso 1 1 calc R . .
C46 C 1.0773(3) 0.6420(2) 0.7547(2) 0.0387(7) Uani 1 1 d . . .
H46 H 1.1279 0.6069 0.7889 0.046 Uiso 1 1 calc R . .
C47 C 0.9754(2) 0.6493(2) 0.77607(17) 0.0337(7) Uani 1 1 d . . .
H47 H 0.9570 0.6183 0.8246 0.040 Uiso 1 1 calc R . .
C48 C 0.7590(2) 0.72520(19) 0.80591(16) 0.0291(6) Uani 1 1 d . . .
C49 C 0.8164(3) 0.7543(2) 0.84143(18) 0.0355(7) Uani 1 1 d . . .
H49 H 0.8834 0.7629 0.8241 0.043 Uiso 1 1 calc R . .
C50 C 0.7763(3) 0.7708(2) 0.9017(2) 0.0422(8) Uani 1 1 d . . .
H50 H 0.8169 0.7900 0.9247 0.051 Uiso 1 1 calc R . .
C51 C 0.6799(3) 0.7598(2) 0.92850(19) 0.0399(7) Uani 1 1 d . . .
H51 H 0.6543 0.7701 0.9702 0.048 Uiso 1 1 calc R . .
C52 C 0.6207(3) 0.7335(2) 0.89337(17) 0.0359(7) Uani 1 1 d . . .
H52 H 0.5532 0.7269 0.9107 0.043 Uiso 1 1 calc R . .
C53 C 0.6584(2) 0.7167(2) 0.83334(16) 0.0312(6) Uani 1 1 d . . .
H53 H 0.6160 0.6991 0.8101 0.037 Uiso 1 1 calc R . .
C54 C 0.1685(2) 0.81318(19) 0.84580(16) 0.0300(6) Uani 1 1 d . . .
C55 C 0.1566(3) 0.8140(2) 0.77790(18) 0.0417(8) Uani 1 1 d . . .
H55 H 0.2087 0.7827 0.7585 0.050 Uiso 1 1 calc R . .
C56 C 0.0701(3) 0.8599(3) 0.7385(2) 0.0457(8) Uani 1 1 d . . .
H56 H 0.0627 0.8594 0.6927 0.055 Uiso 1 1 calc R . .
C57 C -0.0047(3) 0.9058(2) 0.7660(2) 0.0440(8) Uani 1 1 d . . .
H57 H -0.0638 0.9377 0.7389 0.053 Uiso 1 1 calc R . .
C58 C 0.0054(3) 0.9060(3) 0.8331(2) 0.0469(9) Uani 1 1 d . . .
H58 H -0.0465 0.9383 0.8517 0.056 Uiso 1 1 calc R . .
C59 C 0.0914(3) 0.8588(2) 0.87310(18) 0.0389(7) Uani 1 1 d . . .
H59 H 0.0972 0.8578 0.9196 0.047 Uiso 1 1 calc R . .
C60 C 0.2701(3) 0.6496(2) 0.92775(16) 0.0329(6) Uani 1 1 d . . .
C61 C 0.3547(3) 0.5862(2) 0.9552(2) 0.0444(8) Uani 1 1 d . . .
H61 H 0.4192 0.6005 0.9536 0.053 Uiso 1 1 calc R . .
C62 C 0.3468(3) 0.5029(3) 0.9845(2) 0.0504(10) Uani 1 1 d . . .
H62 H 0.4053 0.4609 1.0035 0.060 Uiso 1 1 calc R . .
C63 C 0.2542(4) 0.4810(2) 0.98629(19) 0.0486(9) Uani 1 1 d . . .
H63 H 0.2486 0.4238 1.0063 0.058 Uiso 1 1 calc R . .
C64 C 0.1695(3) 0.5425(2) 0.9587(2) 0.0455(8) Uani 1 1 d . . .
H64 H 0.1056 0.5275 0.9594 0.055 Uiso 1 1 calc R . .
C65 C 0.1770(3) 0.6266(2) 0.92991(18) 0.0381(7) Uani 1 1 d . . .
H65 H 0.1181 0.6685 0.9116 0.046 Uiso 1 1 calc R . .
C66 C 0.4411(2) 0.7834(2) 1.04156(17) 0.0324(6) Uani 1 1 d . . .
C67 C 0.4639(3) 0.6967(2) 1.06886(19) 0.0388(7) Uani 1 1 d . . .
H67 H 0.4360 0.6684 1.0467 0.047 Uiso 1 1 calc R . .
C68 C 0.5261(3) 0.6501(3) 1.1275(2) 0.0512(10) Uani 1 1 d . . .
H68 H 0.5401 0.5909 1.1455 0.061 Uiso 1 1 calc R . .
C69 C 0.5678(3) 0.6914(3) 1.1597(2) 0.0609(12) Uani 1 1 d . . .
H69 H 0.6104 0.6604 1.2001 0.073 Uiso 1 1 calc R . .
C70 C 0.5475(3) 0.7768(3) 1.1332(3) 0.0591(11) Uani 1 1 d . . .
H70 H 0.5766 0.8048 1.1551 0.071 Uiso 1 1 calc R . .
C71 C 0.4850(3) 0.8228(3) 1.0748(2) 0.0461(9) Uani 1 1 d . . .
H71 H 0.4717 0.8820 1.0571 0.055 Uiso 1 1 calc R . .
C72 C 0.2868(3) 0.9241(2) 0.98540(16) 0.0349(7) Uani 1 1 d . . .
C73 C 0.3233(3) 0.9963(2) 0.9705(2) 0.0476(9) Uani 1 1 d . . .
H73 H 0.3890 1.0012 0.9483 0.057 Uiso 1 1 calc R . .
C74 C 0.2664(4) 1.0614(3) 0.9872(3) 0.0621(12) Uani 1 1 d . . .
H74 H 0.2936 1.1097 0.9776 0.075 Uiso 1 1 calc R . .
C75 C 0.1701(4) 1.0557(3) 1.0178(3) 0.0643(13) Uani 1 1 d . . .
H75 H 0.1301 1.1006 1.0284 0.077 Uiso 1 1 calc R . .
C76 C 0.1320(3) 0.9851(3) 1.0329(2) 0.0551(10) Uani 1 1 d . . .
H76 H 0.0658 0.9811 1.0543 0.066 Uiso 1 1 calc R . .
C77 C 0.1897(3) 0.9193(3) 1.0169(2) 0.0443(8) Uani 1 1 d . . .
H77 H 0.1626 0.8706 1.0277 0.053 Uiso 1 1 calc R . .
C78 C 1.0349(4) 0.3876(4) 0.9299(3) 0.0745(14) Uiso 1 1 d . . .
H78A H 1.0500 0.3742 0.9805 0.089 Uiso 1 1 calc R B .
H78B H 0.9941 0.4450 0.9094 0.089 Uiso 1 1 calc R . .
C79 C 1.1305(4) 0.3801(3) 0.8873(3) 0.0693(13) Uiso 1 1 d . B .
H79A H 1.1222 0.4214 0.8369 0.083 Uiso 1 1 calc R . .
H79B H 1.1874 0.3893 0.9084 0.083 Uiso 1 1 calc R . .
C80 C 1.1505(5) 0.2943(4) 0.8899(4) 0.0856(17) Uiso 1 1 d . . .
H80A H 1.1988 0.2888 0.8509 0.103 Uiso 1 1 calc R A 1
H80B H 1.1788 0.2535 0.9369 0.103 Uiso 1 1 calc R A 1
C81A C 1.0572(7) 0.2830(6) 0.8810(5) 0.0524(19) Uiso 0.50 1 d P B 1
H81A H 1.0549 0.2228 0.8999 0.063 Uiso 0.50 1 calc PR B 1
H81B H 1.0397 0.3087 0.8294 0.063 Uiso 0.50 1 calc PR B 1
C81B C 1.0358(9) 0.2641(8) 0.9430(7) 0.076(3) Uiso 0.50 1 d P B 2
H81C H 1.0098 0.2243 0.9298 0.091 Uiso 0.50 1 calc PR B 2
H81D H 1.0482 0.2394 0.9953 0.091 Uiso 0.50 1 calc PR B 2
C82 C 0.8990(6) 0.2293(5) 0.7980(4) 0.100(2) Uiso 1 1 d . . .
H82A H 0.9394 0.1835 0.8377 0.120 Uiso 1 1 calc R B .
H82B H 0.9386 0.2744 0.7748 0.120 Uiso 1 1 calc R . .
C83 C 0.8780(6) 0.1990(5) 0.7464(4) 0.102(2) Uiso 1 1 d . B .
H83A H 0.8729 0.1393 0.7700 0.123 Uiso 1 1 calc R . .
H83B H 0.9322 0.2054 0.7084 0.123 Uiso 1 1 calc R . .
C84 C 0.7784(5) 0.2516(4) 0.7156(3) 0.0825(16) Uiso 1 1 d . . .
H84A H 0.7408 0.2222 0.6974 0.099 Uiso 1 1 calc R B .
H84B H 0.7874 0.3054 0.6764 0.099 Uiso 1 1 calc R . .
C85 C 0.7257(5) 0.2640(4) 0.7814(3) 0.0837(16) Uiso 1 1 d . B .
H85A H 0.6791 0.3191 0.7674 0.100 Uiso 1 1 calc R . .
H85B H 0.6858 0.2198 0.8082 0.100 Uiso 1 1 calc R . .
O3 O 0.5728(2) 0.9706(2) 0.78757(19) 0.0656(8) Uani 1 1 d D . .
C86 C 0.6652(4) 0.9793(4) 0.7472(3) 0.0641(12) Uani 1 1 d D . .
H86A H 0.6514 1.0164 0.6962 0.077 Uiso 1 1 calc R . .
H86B H 0.7036 0.9243 0.7493 0.077 Uiso 1 1 calc R . .
C87 C 0.7247(4) 1.0162(5) 0.7800(4) 0.089(2) Uani 1 1 d D . .
H87A H 0.7763 0.9724 0.8129 0.107 Uiso 1 1 calc R . .
H87B H 0.7597 1.0582 0.7423 0.107 Uiso 1 1 calc R . .
C88 C 0.6484(4) 1.0552(4) 0.8195(3) 0.0745(14) Uani 1 1 d D . .
H88A H 0.6162 1.1124 0.7877 0.089 Uiso 1 1 calc R . .
H88B H 0.6789 1.0576 0.8607 0.089 Uiso 1 1 calc R . .
C89 C 0.5737(4) 0.9986(4) 0.8443(3) 0.0725(14) Uani 1 1 d D . .
H89A H 0.5954 0.9508 0.8899 0.087 Uiso 1 1 calc R . .
H89B H 0.5052 1.0287 0.8520 0.087 Uiso 1 1 calc R . .
C90 C 0.3355(4) 1.1006(3) 0.7240(3) 0.0571(11) Uani 1 1 d . . .
H90A H 0.3209 1.1274 0.6720 0.069 Uiso 1 1 calc R . .
H90B H 0.4089 1.0965 0.7302 0.069 Uiso 1 1 calc R . .
C91 C 0.2713(5) 1.1482(4) 0.7632(4) 0.0812(16) Uani 1 1 d . . .
H91A H 0.3063 1.1413 0.8063 0.097 Uiso 1 1 calc R . .
H91B H 0.2553 1.2084 0.7319 0.097 Uiso 1 1 calc R . .
C92 C 0.1778(4) 1.1132(4) 0.7840(3) 0.0772(15) Uani 1 1 d . . .
H92A H 0.1254 1.1441 0.7468 0.093 Uiso 1 1 calc R . .
H92B H 0.1493 1.1150 0.8305 0.093 Uiso 1 1 calc R . .
C93 C 0.2124(3) 1.0246(3) 0.7902(2) 0.0544(10) Uani 1 1 d . . .
H93A H 0.2174 0.9856 0.8414 0.065 Uiso 1 1 calc R . .
H93B H 0.1636 1.0094 0.7668 0.065 Uiso 1 1 calc R . .
O5 O 0.7883(7) 1.0547(6) 0.5951(5) 0.196(3) Uiso 1 1 d D . .
C94 C 0.8188(10) 0.9739(8) 0.5870(7) 0.191(5) Uiso 1 1 d D . .
H94A H 0.7654 0.9660 0.5619 0.229 Uiso 1 1 calc R . .
H94B H 0.8281 0.9274 0.6349 0.229 Uiso 1 1 calc R . .
C95 C 0.9162(12) 0.9749(10) 0.5445(9) 0.245(7) Uiso 1 1 d D . .
H95A H 0.9744 0.9738 0.5711 0.294 Uiso 1 1 calc R . .
H95B H 0.9329 0.9296 0.5264 0.294 Uiso 1 1 calc R . .
C96 C 0.8809(11) 1.0574(9) 0.4876(7) 0.211(6) Uiso 1 1 d D . .
H96A H 0.8582 1.0503 0.4461 0.254 Uiso 1 1 calc R . .
H96B H 0.9381 1.0880 0.4709 0.254 Uiso 1 1 calc R . .
C97 C 0.7942(9) 1.1073(7) 0.5151(6) 0.167(4) Uiso 1 1 d D . .
H97A H 0.7297 1.1151 0.4917 0.201 Uiso 1 1 calc R . .
H97B H 0.8085 1.1627 0.5063 0.201 Uiso 1 1 calc R . .

loop_
_atom_site_aniso_label
_atom_site_aniso_U_11
_atom_site_aniso_U_22
_atom_site_aniso_U_33
_atom_site_aniso_U_23
_atom_site_aniso_U_13
_atom_site_aniso_U_12
Yb 0.02243(6) 0.02528(6) 0.01865(5) -0.00881(4) 0.00046(3) -0.00048(4)
K1 0.0484(4) 0.0447(4) 0.0332(3) -0.0061(3) 0.0048(3) -0.0119(4)
K2 0.0486(4) 0.0376(4) 0.0460(4) -0.0165(3) 0.0086(3) -0.0086(3)
O1 0.069(2) 0.085(3) 0.084(3) -0.003(2) -0.012(2) -0.021(2)
O2 0.094(3) 0.067(2) 0.0495(17) -0.0231(16) 0.0167(17) -0.0022(19)
O4 0.067(2) 0.0345(15) 0.089(2) -0.0162(15) 0.0222(17) -0.0060(15)
P1 0.0288(4) 0.0276(4) 0.0218(3) -0.0076(3) -0.0004(3) 0.0002(3)
P2 0.0293(4) 0.0293(4) 0.0207(3) -0.0104(3) 0.0031(3) -0.0041(3)
P3 0.0309(4) 0.0367(4) 0.0283(4) -0.0166(3) 0.0001(3) -0.0053(3)
P4 0.0329(4) 0.0330(4) 0.0290(4) -0.0158(3) 0.0007(3) -0.0047(3)
N1 0.0275(12) 0.0309(13) 0.0204(10) -0.0099(9) 0.0015(9) -0.0019(10)
N2 0.0257(12) 0.0340(14) 0.0293(12) -0.0141(10) -0.0003(9) -0.0007(10)
N3 0.0264(12) 0.0323(13) 0.0290(12) -0.0144(10) -0.0009(9) -0.0044(10)
N4 0.0347(13) 0.0390(15) 0.0292(12) -0.0187(11) 0.0010(10) -0.0073(12)
C1 0.0383(16) 0.0333(16) 0.0204(12) -0.0083(11) -0.0009(11) -0.0021(13)
C2 0.0312(15) 0.0340(16) 0.0252(13) -0.0077(12) 0.0044(11) -0.0030(13)
C3 0.0326(15) 0.0316(16) 0.0276(13) -0.0083(12) 0.0004(11) -0.0062(13)
C4 0.0408(17) 0.0268(15) 0.0231(13) -0.0074(11) 0.0048(11) -0.0035(13)
C5 0.0294(14) 0.0300(15) 0.0260(13) -0.0040(11) 0.0006(11) -0.0012(12)
C6 0.0377(16) 0.0296(15) 0.0223(12) -0.0104(11) 0.0012(11) -0.0068(13)
C7 0.0394(17) 0.0334(17) 0.0373(16) -0.0101(14) 0.0091(13) -0.0057(14)
C8 0.049(2) 0.047(2) 0.047(2) -0.0194(17) 0.0175(16) -0.0140(18)
C9 0.067(3) 0.045(2) 0.0372(18) -0.0130(16) 0.0136(17) -0.027(2)
C10 0.068(3) 0.0327(18) 0.0399(18) -0.0015(15) -0.0043(17) -0.0169(18)
C11 0.0464(19) 0.0295(17) 0.0407(17) -0.0065(14) -0.0072(14) -0.0038(15)
C12 0.0319(15) 0.0364(17) 0.0258(13) 0.0012(12) -0.0047(11) -0.0050(13)
C13 0.052(2) 0.043(2) 0.0358(17) -0.0072(15) -0.0123(15) -0.0128(17)
C14 0.079(3) 0.058(3) 0.043(2) -0.0045(18) -0.024(2) -0.032(2)
C15 0.055(3) 0.085(4) 0.053(3) 0.013(2) -0.029(2) -0.032(3)
C16 0.037(2) 0.081(3) 0.052(2) 0.005(2) -0.0128(18) -0.004(2)
C17 0.0354(18) 0.054(2) 0.0385(18) -0.0031(16) -0.0042(14) 0.0025(17)
C18 0.0266(13) 0.0307(15) 0.0252(13) -0.0126(11) 0.0063(10) -0.0037(12)
C19 0.0294(14) 0.0322(16) 0.0325(14) -0.0146(12) 0.0030(11) -0.0049(13)
C20 0.0334(16) 0.048(2) 0.0366(16) -0.0186(15) -0.0030(13) -0.0047(15)
C21 0.0349(17) 0.048(2) 0.0433(18) -0.0162(16) -0.0061(14) 0.0067(16)
C22 0.0407(18) 0.0344(18) 0.0468(19) -0.0172(15) -0.0030(15) 0.0054(15)
C23 0.0376(17) 0.0276(15) 0.0371(16) -0.0144(13) -0.0006(13) -0.0023(13)
C24 0.0344(15) 0.0315(16) 0.0245(13) -0.0099(12) -0.0021(11) -0.0040(13)
C25 0.0422(18) 0.047(2) 0.0310(15) -0.0216(14) 0.0022(13) -0.0107(16)
C26 0.056(2) 0.052(2) 0.0410(18) -0.0266(17) -0.0038(16) -0.0121(19)
C27 0.056(2) 0.059(3) 0.052(2) -0.026(2) -0.0036(18) -0.026(2)
C28 0.0404(19) 0.066(3) 0.049(2) -0.026(2) 0.0066(16) -0.0209(19)
C29 0.0342(16) 0.047(2) 0.0325(15) -0.0189(14) 0.0024(12) -0.0101(15)
C30 0.0226(13) 0.0329(16) 0.0292(13) -0.0131(12) -0.0030(10) 0.0022(12)
C31 0.0362(16) 0.046(2) 0.0296(15) -0.0191(14) -0.0051(12) -0.0007(15)
C32 0.0386(18) 0.053(2) 0.050(2) -0.0287(18) -0.0161(15) -0.0015(16)
C33 0.0280(15) 0.0393(19) 0.060(2) -0.0164(17) -0.0096(15) -0.0042(14)
C34 0.0260(15) 0.045(2) 0.0410(17) -0.0127(15) -0.0027(12) -0.0042(14)
C35 0.0271(14) 0.0423(18) 0.0321(14) -0.0176(13) -0.0006(11) -0.0040(13)
C36 0.0302(14) 0.0356(17) 0.0261(13) -0.0120(12) -0.0020(11) 0.0028(13)
C37 0.0324(17) 0.043(2) 0.050(2) -0.0159(16) -0.0059(14) 0.0023(15)
C38 0.040(2) 0.049(2) 0.074(3) -0.020(2) -0.0156(19) 0.0138(18)
C39 0.055(2) 0.033(2) 0.071(3) -0.0094(19) -0.013(2) 0.0071(18)
C40 0.047(2) 0.0349(18) 0.0439(18) -0.0125(15) -0.0002(15) -0.0034(16)
C41 0.0315(15) 0.0345(17) 0.0328(15) -0.0125(13) -0.0012(12) 0.0011(13)
C42 0.0281(14) 0.0288(15) 0.0307(14) -0.0147(12) -0.0010(11) -0.0054(12)
C43 0.0351(16) 0.0347(17) 0.0316(15) -0.0114(13) -0.0013(12) -0.0060(13)
C44 0.0403(18) 0.047(2) 0.0379(17) -0.0185(15) 0.0089(14) -0.0120(16)
C45 0.0284(15) 0.049(2) 0.051(2) -0.0290(17) 0.0034(14) -0.0067(15)
C46 0.0307(16) 0.0405(19) 0.0465(18) -0.0199(15) -0.0064(13) -0.0017(14)
C47 0.0319(15) 0.0345(17) 0.0327(15) -0.0131(13) -0.0024(12) -0.0014(13)
C48 0.0311(14) 0.0270(15) 0.0283(13) -0.0120(11) -0.0025(11) -0.0009(12)
C49 0.0343(16) 0.0392(18) 0.0396(16) -0.0219(14) 0.0007(13) -0.0086(14)
C50 0.048(2) 0.045(2) 0.0460(19) -0.0298(17) -0.0027(15) -0.0082(16)
C51 0.0457(19) 0.0422(19) 0.0366(16) -0.0240(15) 0.0011(14) -0.0021(16)
C52 0.0346(16) 0.0340(17) 0.0347(15) -0.0131(13) 0.0022(12) 0.0004(14)
C53 0.0292(14) 0.0326(16) 0.0335(14) -0.0177(13) -0.0018(11) 0.0005(12)
C54 0.0325(15) 0.0279(15) 0.0298(14) -0.0105(12) -0.0004(11) -0.0082(12)
C55 0.0455(19) 0.047(2) 0.0351(16) -0.0201(15) -0.0055(14) -0.0030(16)
C56 0.052(2) 0.048(2) 0.0353(17) -0.0129(15) -0.0103(15) -0.0068(18)
C57 0.0408(18) 0.043(2) 0.0432(18) -0.0091(15) -0.0112(15) -0.0084(16)
C58 0.0366(18) 0.052(2) 0.049(2) -0.0209(18) -0.0001(15) -0.0007(17)
C59 0.0375(17) 0.047(2) 0.0328(15) -0.0180(15) 0.0006(13) -0.0049(15)
C60 0.0397(17) 0.0352(17) 0.0274(13) -0.0186(13) -0.0019(12) -0.0018(14)
C61 0.047(2) 0.045(2) 0.0427(18) -0.0218(16) -0.0132(15) 0.0024(17)
C62 0.064(3) 0.041(2) 0.0418(19) -0.0176(16) -0.0184(17) 0.0108(19)
C63 0.079(3) 0.0321(18) 0.0338(17) -0.0117(14) -0.0078(17) -0.0072(19)
C64 0.058(2) 0.0380(19) 0.0430(19) -0.0158(16) -0.0019(16) -0.0141(17)
C65 0.0432(18) 0.0348(17) 0.0371(16) -0.0159(14) -0.0018(13) -0.0054(15)
C66 0.0256(14) 0.0400(18) 0.0346(15) -0.0191(13) 0.0008(11) -0.0043(13)
C67 0.0326(16) 0.0400(19) 0.0417(17) -0.0153(15) -0.0021(13) -0.0034(14)
C68 0.0390(19) 0.046(2) 0.057(2) -0.0116(18) -0.0111(17) 0.0025(17)
C69 0.048(2) 0.071(3) 0.056(2) -0.019(2) -0.0241(19) 0.002(2)
C70 0.052(2) 0.069(3) 0.067(3) -0.036(2) -0.024(2) -0.003(2)
C71 0.0428(19) 0.048(2) 0.054(2) -0.0261(18) -0.0122(16) -0.0034(17)
C72 0.0408(17) 0.0358(17) 0.0280(14) -0.0147(13) -0.0052(12) -0.0008(14)
C73 0.059(2) 0.040(2) 0.0438(19) -0.0179(16) 0.0037(17) -0.0080(18)
C74 0.087(3) 0.040(2) 0.063(3) -0.027(2) 0.004(2) -0.007(2)
C75 0.081(3) 0.051(3) 0.061(3) -0.033(2) 0.004(2) 0.008(2)
C76 0.049(2) 0.065(3) 0.055(2) -0.035(2) 0.0057(18) 0.001(2)
C77 0.0439(19) 0.049(2) 0.0449(19) -0.0275(17) 0.0015(15) -0.0034(17)
O3 0.0572(19) 0.075(2) 0.075(2) -0.0359(18) -0.0010(16) -0.0206(17)
C86 0.064(3) 0.073(3) 0.063(3) -0.037(3) 0.003(2) -0.013(2)
C87 0.054(3) 0.126(6) 0.126(5) -0.086(5) 0.014(3) -0.029(3)
C88 0.087(4) 0.080(4) 0.074(3) -0.047(3) 0.003(3) -0.022(3)
C89 0.082(4) 0.074(3) 0.067(3) -0.035(3) 0.018(3) -0.023(3)
C90 0.061(3) 0.042(2) 0.058(2) -0.0079(19) 0.000(2) -0.011(2)
C91 0.079(4) 0.057(3) 0.117(5) -0.043(3) 0.000(3) -0.013(3)
C92 0.061(3) 0.077(4) 0.093(4) -0.043(3) 0.006(3) 0.001(3)
C93 0.059(2) 0.054(2) 0.043(2) -0.0090(18) 0.0003(17) -0.017(2)

loop_
_atom_type_symbol
_atom_type_description
_atom_type_scat_dispersion_real
_atom_type_scat_dispersion_imag
_atom_type_scat_source
C C 0.0033 0.0016 'International Tables Vol C Tables 4.2.6.8 and 6.1.1.4'
H H 0.0000 0.0000 'International Tables Vol C Tables 4.2.6.8 and 6.1.1.4'
N N 0.0061 0.0033 'International Tables Vol C Tables 4.2.6.8 and 6.1.1.4'
P P 0.1023 0.0942 'International Tables Vol C Tables 4.2.6.8 and 6.1.1.4'
O O 0.0106 0.0060 'International Tables Vol C Tables 4.2.6.8 and 6.1.1.4'
K K 0.2009 0.2494 'International Tables Vol C Tables 4.2.6.8 and 6.1.1.4'
Yb Yb -0.3850 5.5486 'International Tables Vol C Tables 4.2.6.8 and 6.1.1.4'

loop_
_geom_angle_atom_site_label_1
_geom_angle_atom_site_label_2
_geom_angle_atom_site_label_3
_geom_angle
_geom_angle_site_symmetry_1
_geom_angle_site_symmetry_3
_geom_angle_publ_flag
N3 Yb N2 102.83(9) . . ?
N3 Yb N1 119.27(9) . . ?
N2 Yb N1 109.32(9) . . ?
N3 Yb C5 91.51(10) . . ?
N2 Yb C5 138.24(10) . . ?
N1 Yb C5 96.60(9) . . ?
N3 Yb C4 122.51(10) . . ?
N2 Yb C4 119.95(10) . . ?
N1 Yb C4 82.32(9) . . ?
C5 Yb C4 31.04(10) . . ?
N3 Yb C1 78.05(10) . . ?
N2 Yb C1 114.13(9) . . ?
N1 Yb C1 127.54(9) . . ?
C5 Yb C1 31.00(9) . . ?
C4 Yb C1 51.13(10) . . ?
N3 Yb C3 128.08(9) . . ?
N2 Yb C3 90.86(10) . . ?
N1 Yb C3 101.80(10) . . ?
C5 Yb C3 51.15(10) . . ?
C4 Yb C3 30.80(10) . . ?
C1 Yb C3 51.07(10) . . ?
N3 Yb C2 99.02(10) . . ?
N2 Yb C2 87.75(10) . . ?
N1 Yb C2 131.54(10) . . ?
C5 Yb C2 51.03(10) . . ?
C4 Yb C2 50.95(10) . . ?
C1 Yb C2 30.75(10) . . ?
C3 Yb C2 30.91(10) . . ?
N3 Yb P1 101.71(7) . . ?
N2 Yb P1 84.78(7) . . ?
N1 Yb P1 36.04(7) . . ?
C5 Yb P1 130.79(7) . . ?
C4 Yb P1 117.65(7) . . ?
C1 Yb P1 160.81(7) . . ?
C3 Yb P1 129.55(7) . . ?
C2 Yb P1 159.05(8) . . ?
N3 Yb C42 25.89(8) . . ?
N2 Yb C42 125.59(9) . . ?
N1 Yb C42 96.87(9) . . ?
C5 Yb C42 81.02(9) . . ?
C4 Yb C42 109.98(9) . . ?
C1 Yb C42 80.90(9) . . ?
C3 Yb C42 129.95(9) . . ?
C2 Yb C42 109.44(9) . . ?
P1 Yb C42 90.74(6) . . ?
N3 Yb C30 121.51(9) . . ?
N2 Yb C30 23.52(9) . . ?
N1 Yb C30 106.58(8) . . ?
C5 Yb C30 118.30(9) . . ?
C4 Yb C30 96.50(9) . . ?
C1 Yb C30 101.95(9) . . ?
C3 Yb C30 68.24(9) . . ?
C2 Yb C30 71.85(9) . . ?
P1 Yb C30 94.52(6) . . ?
C42 Yb C30 146.73(8) . . ?
O2 K1 O1 96.41(15) . . ?
O2 K1 N4 101.34(10) . 2_667 ?
O1 K1 N4 108.46(10) . 2_667 ?
O2 K1 C1 112.22(10) . . ?
O1 K1 C1 85.99(11) . . ?
N4 K1 C1 141.80(9) 2_667 . ?
O2 K1 C5 88.75(10) . . ?
O1 K1 C5 75.57(10) . . ?
N4 K1 C5 168.46(9) 2_667 . ?
C1 K1 C5 26.66(8) . . ?
O2 K1 C2 105.69(10) . . ?
O1 K1 C2 112.10(11) . . ?
N4 K1 C2 127.50(9) 2_667 . ?
C1 K1 C2 26.19(8) . . ?
C5 K1 C2 42.83(8) . . ?
O2 K1 C4 69.78(10) . . ?
O1 K1 C4 95.18(11) . . ?
N4 K1 C4 155.73(9) 2_667 . ?
C1 K1 C4 42.71(8) . . ?
C5 K1 C4 25.77(8) . . ?
C2 K1 C4 41.90(8) . . ?
O2 K1 C3 80.35(10) . . ?
O1 K1 C3 117.34(10) . . ?
N4 K1 C3 133.75(9) 2_667 . ?
C1 K1 C3 42.34(8) . . ?
C5 K1 C3 42.01(8) . . ?
C2 K1 C3 25.39(8) . . ?
C4 K1 C3 25.04(8) . . ?
O2 K1 C60 153.88(10) . 2_667 ?
O1 K1 C60 90.49(12) . 2_667 ?
N4 K1 C60 52.71(8) 2_667 2_667 ?
C1 K1 C60 93.33(8) . 2_667 ?
C5 K1 C60 117.37(9) . 2_667 ?
C2 K1 C60 94.82(8) . 2_667 ?
C4 K1 C60 134.76(9) . 2_667 ?
C3 K1 C60 118.52(8) . 2_667 ?
O2 K1 C81B 86.1(2) . . ?
O1 K1 C81B 17.3(2) . . ?
N4 K1 C81B 97.1(2) 2_667 . ?
C1 K1 C81B 102.7(2) . . ?
C5 K1 C81B 89.1(2) . . ?
C2 K1 C81B 128.5(2) . . ?
C4 K1 C81B 104.5(2) . . ?
C3 K1 C81B 128.9(2) . . ?
C60 K1 C81B 93.8(2) 2_667 . ?
O2 K1 C67 84.23(11) . 2_667 ?
O1 K1 C67 166.12(11) . 2_667 ?
N4 K1 C67 58.02(8) 2_667 2_667 ?
C1 K1 C67 106.66(9) . 2_667 ?
C5 K1 C67 118.31(9) . 2_667 ?
C2 K1 C67 80.86(9) . 2_667 ?
C4 K1 C67 98.02(9) . 2_667 ?
C3 K1 C67 76.48(8) . 2_667 ?
C60 K1 C67 83.24(9) 2_667 2_667 ?
C81B K1 C67 150.6(2) . 2_667 ?
O2 K1 P3 124.40(8) . 2_667 ?
O1 K1 P3 98.57(9) . 2_667 ?
N4 K1 P3 23.57(6) 2_667 2_667 ?
C1 K1 P3 122.00(6) . 2_667 ?
C5 K1 P3 146.86(7) . 2_667 ?
C2 K1 P3 117.04(6) . 2_667 ?
C4 K1 P3 158.59(7) . 2_667 ?
C3 K1 P3 134.59(6) . 2_667 ?
C60 K1 P3 29.49(6) 2_667 2_667 ?
C81B K1 P3 93.2(2) . 2_667 ?
C67 K1 P3 70.11(6) 2_667 2_667 ?
O3 K2 O4 83.41(11) . . ?
O3 K2 C40 80.99(11) . . ?
O4 K2 C40 98.72(10) . . ?
O3 K2 C39 93.45(12) . . ?
O4 K2 C39 78.79(11) . . ?
C40 K2 C39 24.94(10) . . ?
O3 K2 C38 118.03(12) . . ?
O4 K2 C38 82.11(12) . . ?
C40 K2 C38 42.98(11) . . ?
C39 K2 C38 24.60(12) . . ?
O3 K2 C41 91.96(10) . . ?
O4 K2 C41 121.99(10) . . ?
C40 K2 C41 24.54(9) . . ?
C39 K2 C41 43.67(10) . . ?
C38 K2 C41 49.87(10) . . ?
O3 K2 C52 79.32(10) . . ?
O4 K2 C52 146.48(11) . . ?
C40 K2 C52 106.59(9) . . ?
C39 K2 C52 130.48(10) . . ?
C38 K2 C52 131.40(10) . . ?
C41 K2 C52 87.30(8) . . ?
O3 K2 C37 130.81(11) . . ?
O4 K2 C37 103.90(11) . . ?
C40 K2 C37 49.88(10) . . ?
C39 K2 C37 43.34(11) . . ?
C38 K2 C37 24.32(10) . . ?
C41 K2 C37 42.58(9) . . ?
C52 K2 C37 109.16(9) . . ?
O3 K2 P3 138.01(8) . . ?
O4 K2 P3 93.01(7) . . ?
C40 K2 P3 140.54(8) . . ?
C39 K2 P3 127.00(9) . . ?
C38 K2 P3 102.71(9) . . ?
C41 K2 P3 123.95(7) . . ?
C52 K2 P3 81.32(6) . . ?
C37 K2 P3 90.76(7) . . ?
O3 K2 C36 116.04(10) . . ?
O4 K2 C36 125.21(10) . . ?
C40 K2 C36 43.31(9) . . ?
C39 K2 C36 51.07(10) . . ?
C38 K2 C36 43.15(9) . . ?
C41 K2 C36 24.41(8) . . ?
C52 K2 C36 88.26(8) . . ?
C37 K2 C36 24.38(8) . . ?
P3 K2 C36 100.14(6) . . ?
O3 K2 C53 84.75(10) . . ?
O4 K2 C53 166.80(11) . . ?
C40 K2 C53 85.15(9) . . ?
C39 K2 C53 107.80(10) . . ?
C38 K2 C53 108.73(9) . . ?
C41 K2 C53 64.21(8) . . ?
C52 K2 C53 23.41(7) . . ?
C37 K2 C53 88.29(8) . . ?
P3 K2 C53 91.87(6) . . ?
C36 K2 C53 65.74(7) . . ?
O3 K2 P4 90.91(8) . . ?
O4 K2 P4 81.91(8) . . ?
C40 K2 P4 171.72(8) . . ?
C39 K2 P4 159.58(8) . . ?
C38 K2 P4 144.83(9) . . ?
C41 K2 P4 156.09(6) . . ?
C52 K2 P4 69.94(6) . . ?
C37 K2 P4 138.09(8) . . ?
P3 K2 P4 47.34(2) . . ?
C36 K2 P4 141.92(6) . . ?
C53 K2 P4 92.46(6) . . ?
C81B O1 C78 107.9(7) . . ?
C81B O1 C81A 47.6(7) . . ?
C78 O1 C81A 103.9(5) . . ?
C81B O1 K1 119.3(7) . . ?
C78 O1 K1 131.5(4) . . ?
C81A O1 K1 115.3(4) . . ?
C82 O2 C85 109.0(5) . . ?
C82 O2 K1 125.8(4) . . ?
C85 O2 K1 122.9(3) . . ?
C93 O4 C90 110.8(3) . . ?
C93 O4 K2 124.4(3) . . ?
C90 O4 K2 122.0(3) . . ?
N1 P1 C12 110.52(15) . . ?
N1 P1 C6 111.77(14) . . ?
C12 P1 C6 99.11(14) . . ?
N1 P1 Yb 53.03(8) . . ?
C12 P1 Yb 123.58(10) . . ?
C6 P1 Yb 137.14(10) . . ?
N1 P2 C24 107.85(14) . . ?
N1 P2 C18 104.11(12) . . ?
C24 P2 C18 102.58(14) . . ?
N4 P3 C54 107.11(14) . . ?
N4 P3 C60 102.31(14) . . ?
C54 P3 C60 99.61(14) . . ?
N4 P3 K2 103.01(10) . . ?
C54 P3 K2 100.57(10) . . ?
C60 P3 K2 141.08(11) . . ?
N4 P3 K1 40.65(10) . 2_667 ?
C54 P3 K1 104.65(10) . 2_667 ?
C60 P3 K1 62.50(9) . 2_667 ?
K2 P3 K1 140.66(3) . 2_667 ?
N4 P4 C72 105.59(15) . . ?
N4 P4 C66 103.64(15) . . ?
C72 P4 C66 98.40(14) . . ?
N4 P4 K2 97.26(9) . . ?
C72 P4 K2 121.60(11) . . ?
C66 P4 K2 127.37(10) . . ?
P1 N1 P2 120.68(14) . . ?
P1 N1 Yb 90.93(11) . . ?
P2 N1 Yb 148.38(14) . . ?
C36 N2 C30 115.7(3) . . ?
C36 N2 Yb 127.1(2) . . ?
C30 N2 Yb 117.02(19) . . ?
C48 N3 C42 117.6(2) . . ?
C48 N3 Yb 126.9(2) . . ?
C42 N3 Yb 109.99(18) . . ?
P4 N4 P3 112.23(16) . . ?
P4 N4 K1 127.33(13) . 2_667 ?
P3 N4 K1 115.78(14) . 2_667 ?
C2 C1 C5 107.9(3) . . ?
C2 C1 Yb 74.86(17) . . ?
C5 C1 Yb 73.86(16) . . ?
C2 C1 K1 81.54(19) . . ?
C5 C1 K1 78.56(19) . . ?
Yb C1 K1 135.62(12) . . ?
C1 C2 C3 108.2(3) . . ?
C1 C2 Yb 74.39(17) . . ?
C3 C2 Yb 74.47(17) . . ?
C1 C2 K1 72.27(18) . . ?
C3 C2 K1 81.76(19) . . ?
Yb C2 K1 129.92(11) . . ?
C4 C3 C2 107.8(3) . . ?
C4 C3 Yb 74.16(18) . . ?
C2 C3 Yb 74.63(18) . . ?
C4 C3 K1 75.61(17) . . ?
C2 C3 K1 72.85(18) . . ?
Yb C3 K1 125.38(11) . . ?
C3 C4 C5 108.2(3) . . ?
C3 C4 Yb 75.04(19) . . ?
C5 C4 Yb 74.12(18) . . ?
C3 C4 K1 79.35(17) . . ?
C5 C4 K1 71.79(16) . . ?
Yb C4 K1 127.69(11) . . ?
C4 C5 C1 108.0(3) . . ?
C4 C5 Yb 74.84(17) . . ?
C1 C5 Yb 75.15(18) . . ?
C4 C5 K1 82.43(18) . . ?
C1 C5 K1 74.78(18) . . ?
Yb C5 K1 134.06(12) . . ?
C7 C6 C11 117.2(3) . . ?
C7 C6 P1 125.4(2) . . ?
C11 C6 P1 117.2(3) . . ?
C8 C7 C6 121.6(3) . . ?
C9 C8 C7 119.9(4) . . ?
C10 C9 C8 119.7(4) . . ?
C9 C10 C11 120.0(4) . . ?
C10 C11 C6 121.6(4) . . ?
C17 C12 C13 118.9(3) . . ?
C17 C12 P1 117.8(3) . . ?
C13 C12 P1 123.3(3) . . ?
C14 C13 C12 120.2(4) . . ?
C13 C14 C15 119.5(5) . . ?
C16 C15 C14 120.8(4) . . ?
C15 C16 C17 120.2(5) . . ?
C16 C17 C12 120.4(5) . . ?
C23 C18 C19 117.6(3) . . ?
C23 C18 P2 122.9(2) . . ?
C19 C18 P2 118.3(2) . . ?
C20 C19 C18 120.9(3) . . ?
C19 C20 C21 120.2(3) . . ?
C22 C21 C20 119.5(3) . . ?
C21 C22 C23 120.6(3) . . ?
C22 C23 C18 121.2(3) . . ?
C29 C24 C25 118.6(3) . . ?
C29 C24 P2 124.7(3) . . ?
C25 C24 P2 116.0(2) . . ?
C26 C25 C24 120.5(3) . . ?
C27 C26 C25 120.3(4) . . ?
C28 C27 C26 119.7(4) . . ?
C27 C28 C29 120.7(4) . . ?
C28 C29 C24 120.1(3) . . ?
C31 C30 C35 118.2(3) . . ?
C31 C30 N2 120.6(3) . . ?
C35 C30 N2 121.2(3) . . ?
C31 C30 Yb 104.7(2) . . ?
C35 C30 Yb 121.50(19) . . ?
N2 C30 Yb 39.46(13) . . ?
C32 C31 C30 120.5(3) . . ?
C33 C32 C31 120.4(3) . . ?
C32 C33 C34 119.6(3) . . ?
C35 C34 C33 120.0(3) . . ?
C34 C35 C30 121.3(3) . . ?
N2 C36 C41 120.7(3) . . ?
N2 C36 C37 123.3(3) . . ?
C41 C36 C37 116.0(3) . . ?
N2 C36 K2 121.25(18) . . ?
C41 C36 K2 73.20(18) . . ?
C37 C36 K2 76.1(2) . . ?
C38 C37 C36 120.8(4) . . ?
C38 C37 K2 74.7(3) . . ?
C36 C37 K2 79.6(2) . . ?
C39 C38 C37 121.9(4) . . ?
C39 C38 K2 76.0(3) . . ?
C37 C38 K2 81.0(3) . . ?
C38 C39 C40 117.8(4) . . ?
C38 C39 K2 79.4(3) . . ?
C40 C39 K2 77.2(2) . . ?
C41 C40 C39 121.5(4) . . ?
C41 C40 K2 80.0(2) . . ?
C39 C40 K2 77.9(3) . . ?
C40 C41 C36 122.0(3) . . ?
C40 C41 K2 75.5(2) . . ?
C36 C41 K2 82.40(18) . . ?
C43 C42 C47 117.5(3) . . ?
C43 C42 N3 119.2(3) . . ?
C47 C42 N3 123.2(3) . . ?
C43 C42 Yb 100.02(19) . . ?
C47 C42 Yb 121.1(2) . . ?
N3 C42 Yb 44.12(13) . . ?
C44 C43 C42 120.8(3) . . ?
C45 C44 C43 120.9(3) . . ?
C46 C45 C44 118.7(3) . . ?
C45 C46 C47 120.9(3) . . ?
C46 C47 C42 121.2(3) . . ?
N3 C48 C49 124.7(3) . . ?
N3 C48 C53 118.9(3) . . ?
C49 C48 C53 116.3(3) . . ?
C50 C49 C48 120.9(3) . . ?
C51 C50 C49 121.7(3) . . ?
C50 C51 C52 118.6(3) . . ?
C51 C52 C53 121.0(3) . . ?
C51 C52 K2 117.0(2) . . ?
C53 C52 K2 84.20(19) . . ?
C52 C53 C48 121.4(3) . . ?
C52 C53 K2 72.39(18) . . ?
C48 C53 K2 123.1(2) . . ?
C59 C54 C55 118.4(3) . . ?
C59 C54 P3 123.0(2) . . ?
C55 C54 P3 118.4(3) . . ?
C56 C55 C54 121.0(3) . . ?
C57 C56 C55 119.7(3) . . ?
C56 C57 C58 120.3(3) . . ?
C57 C58 C59 119.9(4) . . ?
C54 C59 C58 120.6(3) . . ?
C65 C60 C61 117.9(3) . . ?
C65 C60 P3 124.9(3) . . ?
C61 C60 P3 117.2(3) . . ?
C65 C60 K1 90.92(19) . 2_667 ?
C61 C60 K1 91.1(2) . 2_667 ?
P3 C60 K1 88.01(11) . 2_667 ?
C62 C61 C60 121.5(4) . . ?
C63 C62 C61 120.0(4) . . ?
C62 C63 C64 119.6(4) . . ?
C63 C64 C65 120.4(4) . . ?
C60 C65 C64 120.5(3) . . ?
C67 C66 C71 117.3(3) . . ?
C67 C66 P4 119.2(2) . . ?
C71 C66 P4 123.3(3) . . ?
C68 C67 C66 122.0(4) . . ?
C68 C67 K1 116.5(3) . 2_667 ?
C66 C67 K1 97.8(2) . 2_667 ?
C67 C68 C69 119.1(4) . . ?
C70 C69 C68 120.0(4) . . ?
C69 C70 C71 120.6(4) . . ?
C70 C71 C66 121.0(4) . . ?
C73 C72 C77 117.9(3) . . ?
C73 C72 P4 119.4(3) . . ?
C77 C72 P4 122.7(3) . . ?
C74 C73 C72 121.5(4) . . ?
C75 C74 C73 119.6(4) . . ?
C76 C75 C74 120.0(4) . . ?
C75 C76 C77 120.3(4) . . ?
C76 C77 C72 120.6(4) . . ?
O1 C78 C79 105.4(5) . . ?
C80 C79 C78 105.3(5) . . ?
C81A C80 C79 103.5(6) . . ?
C81A C80 C81B 40.2(5) . . ?
C79 C80 C81B 96.4(6) . . ?
C80 C81A O1 104.4(6) . . ?
O1 C81B C80 100.6(8) . . ?
O1 C81B K1 43.4(5) . . ?
C80 C81B K1 133.0(6) . . ?
O2 C82 C83 107.8(6) . . ?
C82 C83 C84 104.6(6) . . ?
C83 C84 C85 100.4(5) . . ?
O2 C85 C84 105.5(5) . . ?
C86 O3 C89 108.8(4) . . ?
C86 O3 K2 123.5(3) . . ?
C89 O3 K2 125.6(3) . . ?
O3 C86 C87 106.6(4) . . ?
C88 C87 C86 104.4(4) . . ?
C87 C88 C89 102.6(5) . . ?
O3 C89 C88 104.8(4) . . ?
O4 C90 C91 104.6(4) . . ?
C92 C91 C90 105.1(4) . . ?
C91 C92 C93 104.0(4) . . ?
O4 C93 C92 106.3(4) . . ?
C94 O5 C97 94.7(9) . . ?
O5 C94 C95 107.9(11) . . ?
C96 C95 C94 94.8(11) . . ?
C95 C96 C97 110.7(11) . . ?
C96 C97 O5 103.9(9) . . ?

loop_
_geom_bond_atom_site_label_1
_geom_bond_atom_site_label_2
_geom_bond_distance
_geom_bond_site_symmetry_2
_geom_bond_publ_flag
Yb N3 2.266(3) . ?
Yb N2 2.272(2) . ?
Yb N1 2.282(2) . ?
Yb C5 2.630(3) . ?
Yb C4 2.639(3) . ?
Yb C1 2.647(3) . ?
Yb C3 2.651(3) . ?
Yb C2 2.653(3) . ?
Yb P1 2.8558(7) . ?
Yb C42 3.058(3) . ?
Yb C30 3.185(3) . ?
K1 O2 2.615(4) . ?
K1 O1 2.684(4) . ?
K1 N4 2.721(3) 2_667 ?
K1 C1 3.033(3) . ?
K1 C5 3.081(3) . ?
K1 C2 3.149(3) . ?
K1 C4 3.215(3) . ?
K1 C3 3.262(3) . ?
K1 C60 3.338(3) 2_667 ?
K1 C81B 3.405(12) . ?
K1 C67 3.434(4) 2_667 ?
K1 P3 3.7611(11) 2_667 ?
K2 O3 2.614(3) . ?
K2 O4 2.687(3) . ?
K2 C40 3.209(4) . ?
K2 C39 3.217(5) . ?
K2 C38 3.258(5) . ?
K2 C41 3.265(3) . ?
K2 C52 3.327(3) . ?
K2 C37 3.336(4) . ?
K2 P3 3.3634(12) . ?
K2 C36 3.380(3) . ?
K2 C53 3.473(3) . ?
K2 P4 3.5196(11) . ?
O1 C81B 1.159(12) . ?
O1 C78 1.441(7) . ?
O1 C81A 1.600(10) . ?
O2 C82 1.389(8) . ?
O2 C85 1.435(7) . ?
O4 C93 1.410(5) . ?
O4 C90 1.416(5) . ?
P1 N1 1.681(3) . ?
P1 C12 1.838(3) . ?
P1 C6 1.839(3) . ?
P2 N1 1.705(3) . ?
P2 C24 1.834(3) . ?
P2 C18 1.836(3) . ?
P3 N4 1.670(3) . ?
P3 C54 1.844(3) . ?
P3 C60 1.853(4) . ?
P3 K1 3.7611(11) 2_667 ?
P4 N4 1.663(3) . ?
P4 C72 1.847(3) . ?
P4 C66 1.847(3) . ?
N2 C36 1.383(4) . ?
N2 C30 1.427(4) . ?
N3 C48 1.387(4) . ?
N3 C42 1.421(4) . ?
N4 K1 2.721(3) 2_667 ?
C1 C2 1.405(5) . ?
C1 C5 1.410(4) . ?
C2 C3 1.413(4) . ?
C3 C4 1.405(4) . ?
C4 C5 1.410(5) . ?
C6 C7 1.386(5) . ?
C6 C11 1.396(5) . ?
C7 C8 1.385(5) . ?
C8 C9 1.380(6) . ?
C9 C10 1.378(6) . ?
C10 C11 1.380(5) . ?
C12 C17 1.391(5) . ?
C12 C13 1.400(5) . ?
C13 C14 1.389(5) . ?
C14 C15 1.390(8) . ?
C15 C16 1.362(8) . ?
C16 C17 1.389(6) . ?
C18 C23 1.388(4) . ?
C18 C19 1.409(4) . ?
C19 C20 1.384(5) . ?
C20 C21 1.386(5) . ?
C21 C22 1.375(5) . ?
C22 C23 1.386(5) . ?
C24 C29 1.392(4) . ?
C24 C25 1.398(4) . ?
C25 C26 1.385(5) . ?
C26 C27 1.379(6) . ?
C27 C28 1.377(6) . ?
C28 C29 1.389(5) . ?
C30 C31 1.391(4) . ?
C30 C35 1.398(4) . ?
C31 C32 1.390(5) . ?
C32 C33 1.383(6) . ?
C33 C34 1.387(5) . ?
C34 C35 1.375(5) . ?
C36 C41 1.409(5) . ?
C36 C37 1.419(5) . ?
C37 C38 1.391(6) . ?
C38 C39 1.380(7) . ?
C39 C40 1.387(6) . ?
C40 C41 1.377(5) . ?
C42 C43 1.398(4) . ?
C42 C47 1.404(4) . ?
C43 C44 1.394(5) . ?
C44 C45 1.386(5) . ?
C45 C46 1.382(5) . ?
C46 C47 1.385(5) . ?
C48 C49 1.409(4) . ?
C48 C53 1.421(4) . ?
C49 C50 1.395(5) . ?
C50 C51 1.372(5) . ?
C51 C52 1.387(5) . ?
C52 C53 1.387(4) . ?
C54 C59 1.381(5) . ?
C54 C55 1.399(4) . ?
C55 C56 1.384(5) . ?
C56 C57 1.369(6) . ?
C57 C58 1.385(5) . ?
C58 C59 1.390(5) . ?
C60 C65 1.390(5) . ?
C60 C61 1.395(5) . ?
C60 K1 3.338(3) 2_667 ?
C61 C62 1.384(6) . ?
C62 C63 1.377(6) . ?
C63 C64 1.382(6) . ?
C64 C65 1.397(5) . ?
C66 C67 1.390(5) . ?
C66 C71 1.396(5) . ?
C67 C68 1.387(5) . ?
C67 K1 3.434(4) 2_667 ?
C68 C69 1.391(6) . ?
C69 C70 1.368(7) . ?
C70 C71 1.384(5) . ?
C72 C73 1.387(5) . ?
C72 C77 1.393(5) . ?
C73 C74 1.385(6) . ?
C74 C75 1.379(7) . ?
C75 C76 1.371(7) . ?
C76 C77 1.389(6) . ?
C78 C79 1.479(8) . ?
C79 C80 1.474(8) . ?
C80 C81A 1.355(10) . ?
C80 C81B 1.833(13) . ?
C82 C83 1.435(10) . ?
C83 C84 1.490(9) . ?
C84 C85 1.517(8) . ?
O3 C86 1.412(6) . ?
O3 C89 1.431(6) . ?
C86 C87 1.490(7) . ?
C87 C88 1.460(7) . ?
C88 C89 1.486(7) . ?
C90 C91 1.473(7) . ?
C91 C92 1.472(8) . ?
C92 C93 1.503(7) . ?
O5 C94 1.480(12) . ?
O5 C97 1.516(11) . ?
C94 C95 1.484(14) . ?
C95 C96 1.473(14) . ?
C96 C97 1.503(13) . ?

loop_
_geom_torsion_atom_site_label_1
_geom_torsion_atom_site_label_2
_geom_torsion_atom_site_label_3
_geom_torsion_atom_site_label_4
_geom_torsion
_geom_torsion_site_symmetry_1
_geom_torsion_site_symmetry_2
_geom_torsion_site_symmetry_3
_geom_torsion_site_symmetry_4
_geom_torsion_publ_flag
O2 K1 O1 C81B -53.5(8) . . . . ?
N4 K1 O1 C81B 50.7(8) 2_667 . . . ?
C1 K1 O1 C81B -165.5(8) . . . . ?
C5 K1 O1 C81B -140.6(8) . . . . ?
C2 K1 O1 C81B -163.4(8) . . . . ?
C4 K1 O1 C81B -123.7(8) . . . . ?
C3 K1 O1 C81B -136.0(8) . . . . ?
C60 K1 O1 C81B 101.2(8) 2_667 . . . ?
C67 K1 O1 C81B 38.3(11) 2_667 . . . ?
P3 K1 O1 C81B 72.8(8) 2_667 . . . ?
O2 K1 O1 C78 141.1(4) . . . . ?
N4 K1 O1 C78 -114.7(4) 2_667 . . . ?
C1 K1 O1 C78 29.2(4) . . . . ?
C5 K1 O1 C78 54.1(4) . . . . ?
C2 K1 O1 C78 31.3(5) . . . . ?
C4 K1 O1 C78 70.9(5) . . . . ?
C3 K1 O1 C78 58.7(5) . . . . ?
C60 K1 O1 C78 -64.1(4) 2_667 . . . ?
C81B K1 O1 C78 -165.4(10) . . . . ?
C67 K1 O1 C78 -127.0(5) 2_667 . . . ?
P3 K1 O1 C78 -92.6(4) 2_667 . . . ?
O2 K1 O1 C81A 0.3(4) . . . . ?
N4 K1 O1 C81A 104.6(4) 2_667 . . . ?
C1 K1 O1 C81A -111.6(4) . . . . ?
C5 K1 O1 C81A -86.7(4) . . . . ?
C2 K1 O1 C81A -109.5(4) . . . . ?
C4 K1 O1 C81A -69.8(4) . . . . ?
C3 K1 O1 C81A -82.1(4) . . . . ?
C60 K1 O1 C81A 155.1(4) 2_667 . . . ?
C81B K1 O1 C81A 53.9(8) . . . . ?
C67 K1 O1 C81A 92.2(7) 2_667 . . . ?
P3 K1 O1 C81A 126.6(4) 2_667 . . . ?
O1 K1 O2 C82 -1.2(5) . . . . ?
N4 K1 O2 C82 -111.5(5) 2_667 . . . ?
C1 K1 O2 C82 87.1(5) . . . . ?
C5 K1 O2 C82 74.2(5) . . . . ?
C2 K1 O2 C82 114.0(5) . . . . ?
C4 K1 O2 C82 92.0(5) . . . . ?
C3 K1 O2 C82 115.5(5) . . . . ?
C60 K1 O2 C82 -105.6(5) 2_667 . . . ?
C81B K1 O2 C82 -15.0(5) . . . . ?
C67 K1 O2 C82 -167.2(5) 2_667 . . . ?
P3 K1 O2 C82 -106.2(5) 2_667 . . . ?
O1 K1 O2 C85 -162.0(4) . . . . ?
N4 K1 O2 C85 87.6(4) 2_667 . . . ?
C1 K1 O2 C85 -73.8(4) . . . . ?
C5 K1 O2 C85 -86.7(4) . . . . ?
C2 K1 O2 C85 -46.9(4) . . . . ?
C4 K1 O2 C85 -68.9(4) . . . . ?
C3 K1 O2 C85 -45.3(4) . . . . ?
C60 K1 O2 C85 93.6(4) 2_667 . . . ?
C81B K1 O2 C85 -175.9(4) . . . . ?
C67 K1 O2 C85 31.9(4) 2_667 . . . ?
P3 K1 O2 C85 93.0(4) 2_667 . . . ?
O3 K2 O4 C93 -132.4(4) . . . . ?
C40 K2 O4 C93 147.8(3) . . . . ?
C39 K2 O4 C93 132.7(4) . . . . ?
C38 K2 O4 C93 108.0(4) . . . . ?
C41 K2 O4 C93 139.4(3) . . . . ?
C52 K2 O4 C93 -73.2(4) . . . . ?
C37 K2 O4 C93 97.1(4) . . . . ?
P3 K2 O4 C93 5.5(4) . . . . ?
C36 K2 O4 C93 110.2(3) . . . . ?
C53 K2 O4 C93 -106.0(5) . . . . ?
P4 K2 O4 C93 -40.6(3) . . . . ?
O3 K2 O4 C90 26.5(3) . . . . ?
C40 K2 O4 C90 -53.3(4) . . . . ?
C39 K2 O4 C90 -68.3(3) . . . . ?
C38 K2 O4 C90 -93.1(4) . . . . ?
C41 K2 O4 C90 -61.7(4) . . . . ?
C52 K2 O4 C90 85.7(4) . . . . ?
C37 K2 O4 C90 -104.0(3) . . . . ?
P3 K2 O4 C90 164.5(3) . . . . ?
C36 K2 O4 C90 -90.8(4) . . . . ?
C53 K2 O4 C90 53.0(6) . . . . ?
P4 K2 O4 C90 118.4(3) . . . . ?
N3 Yb P1 N1 124.31(13) . . . . ?
N2 Yb P1 N1 -133.63(13) . . . . ?
C5 Yb P1 N1 21.94(15) . . . . ?
C4 Yb P1 N1 -12.43(14) . . . . ?
C1 Yb P1 N1 37.0(3) . . . . ?
C3 Yb P1 N1 -46.84(14) . . . . ?
C2 Yb P1 N1 -64.1(2) . . . . ?
C42 Yb P1 N1 100.69(12) . . . . ?
C30 Yb P1 N1 -112.20(12) . . . . ?
N3 Yb P1 C12 -144.15(16) . . . . ?
N2 Yb P1 C12 -42.09(16) . . . . ?
N1 Yb P1 C12 91.54(18) . . . . ?
C5 Yb P1 C12 113.48(17) . . . . ?
C4 Yb P1 C12 79.11(17) . . . . ?
C1 Yb P1 C12 128.6(3) . . . . ?
C3 Yb P1 C12 44.70(17) . . . . ?
C2 Yb P1 C12 27.5(3) . . . . ?
C42 Yb P1 C12 -167.77(16) . . . . ?
C30 Yb P1 C12 -20.66(16) . . . . ?
N3 Yb P1 C6 41.70(17) . . . . ?
N2 Yb P1 C6 143.76(17) . . . . ?
N1 Yb P1 C6 -82.61(19) . . . . ?
C5 Yb P1 C6 -60.67(18) . . . . ?
C4 Yb P1 C6 -95.03(17) . . . . ?
C1 Yb P1 C6 -45.6(3) . . . . ?
C3 Yb P1 C6 -129.45(18) . . . . ?
C2 Yb P1 C6 -146.7(2) . . . . ?
C42 Yb P1 C6 18.08(16) . . . . ?
C30 Yb P1 C6 165.19(16) . . . . ?
O3 K2 P3 N4 9.80(17) . . . . ?
O4 K2 P3 N4 -73.71(14) . . . . ?
C40 K2 P3 N4 178.66(15) . . . . ?
C39 K2 P3 N4 -151.93(14) . . . . ?
C38 K2 P3 N4 -156.30(13) . . . . ?
C41 K2 P3 N4 153.84(13) . . . . ?
C52 K2 P3 N4 73.06(12) . . . . ?
C37 K2 P3 N4 -177.66(12) . . . . ?
C36 K2 P3 N4 159.71(12) . . . . ?
C53 K2 P3 N4 94.03(12) . . . . ?
P4 K2 P3 N4 2.40(10) . . . . ?
O3 K2 P3 C54 120.31(16) . . . . ?
O4 K2 P3 C54 36.80(14) . . . . ?
C40 K2 P3 C54 -70.83(16) . . . . ?
C39 K2 P3 C54 -41.42(15) . . . . ?
C38 K2 P3 C54 -45.79(13) . . . . ?
C41 K2 P3 C54 -95.65(13) . . . . ?
C52 K2 P3 C54 -176.43(12) . . . . ?
C37 K2 P3 C54 -67.15(12) . . . . ?
C36 K2 P3 C54 -89.78(12) . . . . ?
C53 K2 P3 C54 -155.46(11) . . . . ?
P4 K2 P3 C54 112.91(11) . . . . ?
O3 K2 P3 C60 -119.6(2) . . . . ?
O4 K2 P3 C60 156.91(18) . . . . ?
C40 K2 P3 C60 49.3(2) . . . . ?
C39 K2 P3 C60 78.68(19) . . . . ?
C38 K2 P3 C60 74.31(18) . . . . ?
C41 K2 P3 C60 24.45(18) . . . . ?
C52 K2 P3 C60 -56.32(17) . . . . ?
C37 K2 P3 C60 52.95(17) . . . . ?
C36 K2 P3 C60 30.32(17) . . . . ?
C53 K2 P3 C60 -35.36(17) . . . . ?
P4 K2 P3 C60 -126.99(16) . . . . ?
O3 K2 P3 K1 -9.01(15) . . . 2_667 ?
O4 K2 P3 K1 -92.52(10) . . . 2_667 ?
C40 K2 P3 K1 159.85(11) . . . 2_667 ?
C39 K2 P3 K1 -170.74(10) . . . 2_667 ?
C38 K2 P3 K1 -175.11(9) . . . 2_667 ?
C41 K2 P3 K1 135.03(8) . . . 2_667 ?
C52 K2 P3 K1 54.25(8) . . . 2_667 ?
C37 K2 P3 K1 163.53(7) . . . 2_667 ?
C36 K2 P3 K1 140.90(7) . . . 2_667 ?
C53 K2 P3 K1 75.22(7) . . . 2_667 ?
P4 K2 P3 K1 -16.41(4) . . . 2_667 ?
O3 K2 P4 N4 -177.43(13) . . . . ?
O4 K2 P4 N4 99.35(13) . . . . ?
C40 K2 P4 N4 -165.6(5) . . . . ?
C39 K2 P4 N4 80.2(3) . . . . ?
C38 K2 P4 N4 35.60(18) . . . . ?
C41 K2 P4 N4 -80.5(2) . . . . ?
C52 K2 P4 N4 -99.14(12) . . . . ?
C37 K2 P4 N4 -2.47(15) . . . . ?
P3 K2 P4 N4 -2.37(10) . . . . ?
C36 K2 P4 N4 -40.37(14) . . . . ?
C53 K2 P4 N4 -92.64(12) . . . . ?
O3 K2 P4 C72 69.21(16) . . . . ?
O4 K2 P4 C72 -14.01(16) . . . . ?
C40 K2 P4 C72 81.0(5) . . . . ?
C39 K2 P4 C72 -33.2(3) . . . . ?
C38 K2 P4 C72 -77.8(2) . . . . ?
C41 K2 P4 C72 166.1(2) . . . . ?
C52 K2 P4 C72 147.49(15) . . . . ?
C37 K2 P4 C72 -115.83(16) . . . . ?
P3 K2 P4 C72 -115.73(14) . . . . ?
C36 K2 P4 C72 -153.73(16) . . . . ?
C53 K2 P4 C72 154.00(14) . . . . ?
O3 K2 P4 C66 -64.07(16) . . . . ?
O4 K2 P4 C66 -147.29(16) . . . . ?
C40 K2 P4 C66 -52.3(5) . . . . ?
C39 K2 P4 C66 -166.5(3) . . . . ?
C38 K2 P4 C66 149.0(2) . . . . ?
C41 K2 P4 C66 32.8(2) . . . . ?
C52 K2 P4 C66 14.21(15) . . . . ?
C37 K2 P4 C66 110.89(17) . . . . ?
P3 K2 P4 C66 110.99(14) . . . . ?
C36 K2 P4 C66 72.98(17) . . . . ?
C53 K2 P4 C66 20.71(15) . . . . ?
C12 P1 N1 P2 63.1(2) . . . . ?
C6 P1 N1 P2 -46.3(2) . . . . ?
Yb P1 N1 P2 -179.7(2) . . . . ?
C12 P1 N1 Yb -117.23(13) . . . . ?
C6 P1 N1 Yb 133.41(11) . . . . ?
C24 P2 N1 P1 -109.60(18) . . . . ?
C18 P2 N1 P1 141.93(17) . . . . ?
C24 P2 N1 Yb 71.0(3) . . . . ?
C18 P2 N1 Yb -37.5(3) . . . . ?
N3 Yb N1 P1 -67.99(13) . . . . ?
N2 Yb N1 P1 49.80(13) . . . . ?
C5 Yb N1 P1 -163.46(11) . . . . ?
C4 Yb N1 P1 168.91(12) . . . . ?
C1 Yb N1 P1 -165.54(11) . . . . ?
C3 Yb N1 P1 144.93(11) . . . . ?
C2 Yb N1 P1 154.56(11) . . . . ?
C42 Yb N1 P1 -81.76(11) . . . . ?
C30 Yb N1 P1 74.38(12) . . . . ?
N3 Yb N1 P2 111.5(3) . . . . ?
N2 Yb N1 P2 -130.7(3) . . . . ?
C5 Yb N1 P2 16.1(3) . . . . ?
C4 Yb N1 P2 -11.6(3) . . . . ?
C1 Yb N1 P2 14.0(3) . . . . ?
C3 Yb N1 P2 -35.5(3) . . . . ?
C2 Yb N1 P2 -25.9(3) . . . . ?
P1 Yb N1 P2 179.5(4) . . . . ?
C42 Yb N1 P2 97.8(3) . . . . ?
C30 Yb N1 P2 -106.1(3) . . . . ?
N3 Yb N2 C36 40.1(3) . . . . ?
N1 Yb N2 C36 -87.6(2) . . . . ?
C5 Yb N2 C36 147.3(2) . . . . ?
C4 Yb N2 C36 -179.8(2) . . . . ?
C1 Yb N2 C36 122.6(2) . . . . ?
C3 Yb N2 C36 169.6(2) . . . . ?
C2 Yb N2 C36 138.9(2) . . . . ?
P1 Yb N2 C36 -60.7(2) . . . . ?
C42 Yb N2 C36 26.4(3) . . . . ?
C30 Yb N2 C36 -174.8(4) . . . . ?
N3 Yb N2 C30 -145.1(2) . . . . ?
N1 Yb N2 C30 87.3(2) . . . . ?
C5 Yb N2 C30 -37.9(3) . . . . ?
C4 Yb N2 C30 -4.9(2) . . . . ?
C1 Yb N2 C30 -62.6(2) . . . . ?
C3 Yb N2 C30 -15.6(2) . . . . ?
C2 Yb N2 C30 -46.3(2) . . . . ?
P1 Yb N2 C30 114.1(2) . . . . ?
C42 Yb N2 C30 -158.74(18) . . . . ?
N2 Yb N3 C48 53.3(3) . . . . ?
N1 Yb N3 C48 174.4(2) . . . . ?
C5 Yb N3 C48 -87.1(2) . . . . ?
C4 Yb N3 C48 -85.5(3) . . . . ?
C1 Yb N3 C48 -59.0(2) . . . . ?
C3 Yb N3 C48 -48.1(3) . . . . ?
C2 Yb N3 C48 -36.4(3) . . . . ?
P1 Yb N3 C48 140.6(2) . . . . ?
C42 Yb N3 C48 -152.8(4) . . . . ?
C30 Yb N3 C48 37.8(3) . . . . ?
N2 Yb N3 C42 -153.87(19) . . . . ?
N1 Yb N3 C42 -32.8(2) . . . . ?
C5 Yb N3 C42 65.7(2) . . . . ?
C4 Yb N3 C42 67.3(2) . . . . ?
C1 Yb N3 C42 93.8(2) . . . . ?
C3 Yb N3 C42 104.7(2) . . . . ?
C2 Yb N3 C42 116.4(2) . . . . ?
P1 Yb N3 C42 -66.62(19) . . . . ?
C30 Yb N3 C42 -169.42(17) . . . . ?
C72 P4 N4 P3 129.52(17) . . . . ?
C66 P4 N4 P3 -127.55(17) . . . . ?
K2 P4 N4 P3 3.79(16) . . . . ?
C72 P4 N4 K1 -75.96(19) . . . 2_667 ?
C66 P4 N4 K1 27.0(2) . . . 2_667 ?
K2 P4 N4 K1 158.31(14) . . . 2_667 ?
C54 P3 N4 P4 -109.60(17) . . . . ?
C60 P3 N4 P4 146.16(17) . . . . ?
K2 P3 N4 P4 -4.04(17) . . . . ?
K1 P3 N4 P4 157.7(3) 2_667 . . . ?
C54 P3 N4 K1 92.73(16) . . . 2_667 ?
C60 P3 N4 K1 -11.52(17) . . . 2_667 ?
K2 P3 N4 K1 -161.71(9) . . . 2_667 ?
N3 Yb C1 C2 132.0(2) . . . . ?
N2 Yb C1 C2 33.1(2) . . . . ?
N1 Yb C1 C2 -110.1(2) . . . . ?
C5 Yb C1 C2 -114.1(3) . . . . ?
C4 Yb C1 C2 -76.8(2) . . . . ?
C3 Yb C1 C2 -36.93(19) . . . . ?
P1 Yb C1 C2 -136.7(2) . . . . ?
C42 Yb C1 C2 158.2(2) . . . . ?
C30 Yb C1 C2 11.9(2) . . . . ?
N3 Yb C1 C5 -113.9(2) . . . . ?
N2 Yb C1 C5 147.29(19) . . . . ?
N1 Yb C1 C5 4.0(2) . . . . ?
C4 Yb C1 C5 37.31(19) . . . . ?
C3 Yb C1 C5 77.2(2) . . . . ?
C2 Yb C1 C5 114.1(3) . . . . ?
P1 Yb C1 C5 -22.5(4) . . . . ?
C42 Yb C1 C5 -87.7(2) . . . . ?
C30 Yb C1 C5 126.06(19) . . . . ?
N3 Yb C1 K1 -167.63(19) . . . . ?
N2 Yb C1 K1 93.51(18) . . . . ?
N1 Yb C1 K1 -49.8(2) . . . . ?
C5 Yb C1 K1 -53.77(19) . . . . ?
C4 Yb C1 K1 -16.46(14) . . . . ?
C3 Yb C1 K1 23.44(14) . . . . ?
C2 Yb C1 K1 60.4(2) . . . . ?
P1 Yb C1 K1 -76.3(3) . . . . ?
C42 Yb C1 K1 -141.46(18) . . . . ?
C30 Yb C1 K1 72.28(17) . . . . ?
O2 K1 C1 C2 80.3(2) . . . . ?
O1 K1 C1 C2 175.6(2) . . . . ?
N4 K1 C1 C2 -69.3(2) 2_667 . . . ?
C5 K1 C1 C2 110.3(3) . . . . ?
C4 K1 C1 C2 73.51(19) . . . . ?
C3 K1 C1 C2 36.10(17) . . . . ?
C60 K1 C1 C2 -94.14(18) 2_667 . . . ?
C81B K1 C1 C2 171.2(3) . . . . ?
C67 K1 C1 C2 -10.21(19) 2_667 . . . ?
P3 K1 C1 C2 -86.80(18) 2_667 . . . ?
O2 K1 C1 C5 -30.0(2) . . . . ?
O1 K1 C1 C5 65.3(2) . . . . ?
N4 K1 C1 C5 -179.56(17) 2_667 . . . ?
C2 K1 C1 C5 -110.3(3) . . . . ?
C4 K1 C1 C5 -36.75(17) . . . . ?
C3 K1 C1 C5 -74.16(19) . . . . ?
C60 K1 C1 C5 155.59(19) 2_667 . . . ?
C81B K1 C1 C5 61.0(3) . . . . ?
C67 K1 C1 C5 -120.47(19) 2_667 . . . ?
P3 K1 C1 C5 162.94(16) 2_667 . . . ?
O2 K1 C1 Yb 22.3(2) . . . . ?
O1 K1 C1 Yb 117.57(19) . . . . ?
N4 K1 C1 Yb -127.32(16) 2_667 . . . ?
C5 K1 C1 Yb 52.24(18) . . . . ?
C2 K1 C1 Yb -58.02(19) . . . . ?
C4 K1 C1 Yb 15.49(13) . . . . ?
C3 K1 C1 Yb -21.92(13) . . . . ?
C60 K1 C1 Yb -152.17(17) 2_667 . . . ?
C81B K1 C1 Yb 113.2(3) . . . . ?
C67 K1 C1 Yb -68.23(18) 2_667 . . . ?
P3 K1 C1 Yb -144.82(13) 2_667 . . . ?
C5 C1 C2 C3 0.3(4) . . . . ?
Yb C1 C2 C3 67.4(2) . . . . ?
K1 C1 C2 C3 -74.7(2) . . . . ?
C5 C1 C2 Yb -67.1(2) . . . . ?
K1 C1 C2 Yb -142.08(9) . . . . ?
C5 C1 C2 K1 75.0(2) . . . . ?
Yb C1 C2 K1 142.08(9) . . . . ?
N3 Yb C2 C1 -47.4(2) . . . . ?
N2 Yb C2 C1 -150.0(2) . . . . ?
N1 Yb C2 C1 95.9(2) . . . . ?
C5 Yb C2 C1 37.19(18) . . . . ?
C4 Yb C2 C1 77.5(2) . . . . ?
C3 Yb C2 C1 114.5(3) . . . . ?
P1 Yb C2 C1 140.90(19) . . . . ?
C42 Yb C2 C1 -22.9(2) . . . . ?
C30 Yb C2 C1 -167.7(2) . . . . ?
N3 Yb C2 C3 -161.91(19) . . . . ?
N2 Yb C2 C3 95.45(19) . . . . ?
N1 Yb C2 C3 -18.6(2) . . . . ?
C5 Yb C2 C3 -77.3(2) . . . . ?
C4 Yb C2 C3 -37.03(18) . . . . ?
C1 Yb C2 C3 -114.5(3) . . . . ?
P1 Yb C2 C3 26.4(3) . . . . ?
C42 Yb C2 C3 -137.41(18) . . . . ?
C30 Yb C2 C3 77.77(19) . . . . ?
N3 Yb C2 K1 -97.16(16) . . . . ?
N2 Yb C2 K1 160.20(16) . . . . ?
N1 Yb C2 K1 46.2(2) . . . . ?
C5 Yb C2 K1 -12.57(13) . . . . ?
C4 Yb C2 K1 27.72(13) . . . . ?
C1 Yb C2 K1 -49.76(18) . . . . ?
C3 Yb C2 K1 64.7(2) . . . . ?
P1 Yb C2 K1 91.1(2) . . . . ?
C42 Yb C2 K1 -72.66(16) . . . . ?
C30 Yb C2 K1 142.52(17) . . . . ?
O2 K1 C2 C1 -108.58(19) . . . . ?
O1 K1 C2 C1 -4.7(2) . . . . ?
N4 K1 C2 C1 133.19(17) 2_667 . . . ?
C5 K1 C2 C1 -38.25(17) . . . . ?
C4 K1 C2 C1 -76.88(19) . . . . ?
C3 K1 C2 C1 -112.2(3) . . . . ?
C60 K1 C2 C1 87.75(18) 2_667 . . . ?
C81B K1 C2 C1 -11.0(3) . . . . ?
C67 K1 C2 C1 170.10(19) 2_667 . . . ?
P3 K1 C2 C1 108.07(17) 2_667 . . . ?
O2 K1 C2 C3 3.6(2) . . . . ?
O1 K1 C2 C3 107.5(2) . . . . ?
N4 K1 C2 C3 -114.59(19) 2_667 . . . ?
C1 K1 C2 C3 112.2(3) . . . . ?
C5 K1 C2 C3 74.0(2) . . . . ?
C4 K1 C2 C3 35.34(17) . . . . ?
C60 K1 C2 C3 -160.03(19) 2_667 . . . ?
C81B K1 C2 C3 101.2(3) . . . . ?
C67 K1 C2 C3 -77.68(19) 2_667 . . . ?
P3 K1 C2 C3 -139.71(17) 2_667 . . . ?
O2 K1 C2 Yb -58.07(18) . . . . ?
O1 K1 C2 Yb 45.8(2) . . . . ?
N4 K1 C2 Yb -176.29(12) 2_667 . . . ?
C1 K1 C2 Yb 50.52(17) . . . . ?
C5 K1 C2 Yb 12.27(12) . . . . ?
C4 K1 C2 Yb -26.37(13) . . . . ?
C3 K1 C2 Yb -61.70(18) . . . . ?
C60 K1 C2 Yb 138.27(15) 2_667 . . . ?
C81B K1 C2 Yb 39.5(3) . . . . ?
C67 K1 C2 Yb -139.38(16) 2_667 . . . ?
P3 K1 C2 Yb 158.59(12) 2_667 . . . ?
C1 C2 C3 C4 0.0(4) . . . . ?
Yb C2 C3 C4 67.3(2) . . . . ?
K1 C2 C3 C4 -68.2(2) . . . . ?
C1 C2 C3 Yb -67.3(2) . . . . ?
K1 C2 C3 Yb -135.50(9) . . . . ?
C1 C2 C3 K1 68.2(2) . . . . ?
Yb C2 C3 K1 135.50(9) . . . . ?
N3 Yb C3 C4 -91.1(2) . . . . ?
N2 Yb C3 C4 161.83(18) . . . . ?
N1 Yb C3 C4 51.88(19) . . . . ?
C5 Yb C3 C4 -37.12(18) . . . . ?
C1 Yb C3 C4 -77.3(2) . . . . ?
C2 Yb C3 C4 -114.0(3) . . . . ?
P1 Yb C3 C4 77.89(19) . . . . ?
C42 Yb C3 C4 -57.7(2) . . . . ?
C30 Yb C3 C4 155.2(2) . . . . ?
N3 Yb C3 C2 22.9(2) . . . . ?
N2 Yb C3 C2 -84.16(19) . . . . ?
N1 Yb C3 C2 165.89(18) . . . . ?
C5 Yb C3 C2 76.9(2) . . . . ?
C4 Yb C3 C2 114.0(3) . . . . ?
C1 Yb C3 C2 36.74(18) . . . . ?
P1 Yb C3 C2 -168.10(15) . . . . ?
C42 Yb C3 C2 56.4(2) . . . . ?
C30 Yb C3 C2 -90.78(19) . . . . ?
N3 Yb C3 K1 -32.30(19) . . . . ?
N2 Yb C3 K1 -139.40(13) . . . . ?
N1 Yb C3 K1 110.66(13) . . . . ?
C5 Yb C3 K1 21.66(11) . . . . ?
C4 Yb C3 K1 58.78(18) . . . . ?
C1 Yb C3 K1 -18.50(11) . . . . ?
C2 Yb C3 K1 -55.23(17) . . . . ?
P1 Yb C3 K1 136.66(9) . . . . ?
C42 Yb C3 K1 1.12(19) . . . . ?
C30 Yb C3 K1 -146.02(15) . . . . ?
O2 K1 C3 C4 -62.3(2) . . . . ?
O1 K1 C3 C4 29.9(2) . . . . ?
N4 K1 C3 C4 -158.83(18) 2_667 . . . ?
C1 K1 C3 C4 76.8(2) . . . . ?
C5 K1 C3 C4 36.63(19) . . . . ?
C2 K1 C3 C4 114.1(3) . . . . ?
C60 K1 C3 C4 136.92(19) 2_667 . . . ?
C81B K1 C3 C4 14.6(4) . . . . ?
C67 K1 C3 C4 -148.6(2) 2_667 . . . ?
P3 K1 C3 C4 168.11(16) 2_667 . . . ?
O2 K1 C3 C2 -176.4(2) . . . . ?
O1 K1 C3 C2 -84.2(2) . . . . ?
N4 K1 C3 C2 87.0(2) 2_667 . . . ?
C1 K1 C3 C2 -37.34(18) . . . . ?
C5 K1 C3 C2 -77.5(2) . . . . ?
C4 K1 C3 C2 -114.1(3) . . . . ?
C60 K1 C3 C2 22.8(2) 2_667 . . . ?
C81B K1 C3 C2 -99.6(3) . . . . ?
C67 K1 C3 C2 97.22(19) 2_667 . . . ?
P3 K1 C3 C2 54.0(2) 2_667 . . . ?
O2 K1 C3 Yb -120.46(16) . . . . ?
O1 K1 C3 Yb -28.2(2) . . . . ?
N4 K1 C3 Yb 143.03(12) 2_667 . . . ?
C1 K1 C3 Yb 18.65(11) . . . . ?
C5 K1 C3 Yb -21.51(12) . . . . ?
C2 K1 C3 Yb 55.99(18) . . . . ?
C4 K1 C3 Yb -58.14(18) . . . . ?
C60 K1 C3 Yb 78.77(15) 2_667 . . . ?
C81B K1 C3 Yb -43.6(3) . . . . ?
C67 K1 C3 Yb 153.21(15) 2_667 . . . ?
P3 K1 C3 Yb 109.96(12) 2_667 . . . ?
C2 C3 C4 C5 -0.3(4) . . . . ?
Yb C3 C4 C5 67.3(2) . . . . ?
K1 C3 C4 C5 -66.7(2) . . . . ?
C2 C3 C4 Yb -67.6(2) . . . . ?
K1 C3 C4 Yb -133.96(9) . . . . ?
C2 C3 C4 K1 66.3(2) . . . . ?
Yb C3 C4 K1 133.96(9) . . . . ?
N3 Yb C4 C3 111.06(19) . . . . ?
N2 Yb C4 C3 -21.1(2) . . . . ?
N1 Yb C4 C3 -129.01(19) . . . . ?
C5 Yb C4 C3 114.3(3) . . . . ?
C1 Yb C4 C3 77.05(19) . . . . ?
C2 Yb C4 C3 37.17(17) . . . . ?
P1 Yb C4 C3 -121.67(16) . . . . ?
C42 Yb C4 C3 136.44(17) . . . . ?
C30 Yb C4 C3 -23.08(19) . . . . ?
N3 Yb C4 C5 -3.2(2) . . . . ?
N2 Yb C4 C5 -135.40(17) . . . . ?
N1 Yb C4 C5 116.69(18) . . . . ?
C1 Yb C4 C5 -37.26(17) . . . . ?
C3 Yb C4 C5 -114.3(3) . . . . ?
C2 Yb C4 C5 -77.13(19) . . . . ?
P1 Yb C4 C5 124.03(16) . . . . ?
C42 Yb C4 C5 22.14(19) . . . . ?
C30 Yb C4 C5 -137.39(17) . . . . ?
N3 Yb C4 K1 47.68(18) . . . . ?
N2 Yb C4 K1 -84.48(16) . . . . ?
N1 Yb C4 K1 167.61(16) . . . . ?
C5 Yb C4 K1 50.92(16) . . . . ?
C1 Yb C4 K1 13.67(12) . . . . ?
C3 Yb C4 K1 -63.38(18) . . . . ?
C2 Yb C4 K1 -26.21(12) . . . . ?
P1 Yb C4 K1 174.95(10) . . . . ?
C42 Yb C4 K1 73.06(15) . . . . ?
C30 Yb C4 K1 -86.46(14) . . . . ?
O2 K1 C4 C3 111.5(2) . . . . ?
O1 K1 C4 C3 -153.6(2) . . . . ?
N4 K1 C4 C3 39.4(3) 2_667 . . . ?
C1 K1 C4 C3 -75.2(2) . . . . ?
C5 K1 C4 C3 -113.3(3) . . . . ?
C2 K1 C4 C3 -35.87(18) . . . . ?
C60 K1 C4 C3 -57.7(2) 2_667 . . . ?
C81B K1 C4 C3 -168.3(3) . . . . ?
C67 K1 C4 C3 30.7(2) 2_667 . . . ?
P3 K1 C4 C3 -23.7(3) 2_667 . . . ?
O2 K1 C4 C5 -135.2(2) . . . . ?
O1 K1 C4 C5 -40.2(2) . . . . ?
N4 K1 C4 C5 152.7(2) 2_667 . . . ?
C1 K1 C4 C5 38.12(18) . . . . ?
C2 K1 C4 C5 77.4(2) . . . . ?
C3 K1 C4 C5 113.3(3) . . . . ?
C60 K1 C4 C5 55.6(2) 2_667 . . . ?
C81B K1 C4 C5 -55.0(3) . . . . ?
C67 K1 C4 C5 144.04(19) 2_667 . . . ?
P3 K1 C4 C5 89.6(3) 2_667 . . . ?
O2 K1 C4 Yb 173.01(19) . . . . ?
O1 K1 C4 Yb -92.06(18) . . . . ?
N4 K1 C4 Yb 100.9(2) 2_667 . . . ?
C1 K1 C4 Yb -13.69(12) . . . . ?
C5 K1 C4 Yb -51.82(18) . . . . ?
C2 K1 C4 Yb 25.63(12) . . . . ?
C3 K1 C4 Yb 61.50(19) . . . . ?
C60 K1 C4 Yb 3.8(2) 2_667 . . . ?
C81B K1 C4 Yb -106.8(3) . . . . ?
C67 K1 C4 Yb 92.22(15) 2_667 . . . ?
P3 K1 C4 Yb 37.8(3) 2_667 . . . ?
C3 C4 C5 C1 0.5(3) . . . . ?
Yb C4 C5 C1 68.5(2) . . . . ?
K1 C4 C5 C1 -71.2(2) . . . . ?
C3 C4 C5 Yb -67.9(2) . . . . ?
K1 C4 C5 Yb -139.71(9) . . . . ?
C3 C4 C5 K1 71.8(2) . . . . ?
Yb C4 C5 K1 139.71(9) . . . . ?
C2 C1 C5 C4 -0.5(3) . . . . ?
Yb C1 C5 C4 -68.3(2) . . . . ?
K1 C1 C5 C4 76.6(2) . . . . ?
C2 C1 C5 Yb 67.7(2) . . . . ?
K1 C1 C5 Yb 144.85(10) . . . . ?
C2 C1 C5 K1 -77.1(2) . . . . ?
Yb C1 C5 K1 -144.85(10) . . . . ?
N3 Yb C5 C4 177.26(18) . . . . ?
N2 Yb C5 C4 66.0(2) . . . . ?
N1 Yb C5 C4 -63.04(18) . . . . ?
C1 Yb C5 C4 113.7(3) . . . . ?
C3 Yb C5 C4 36.81(17) . . . . ?
C2 Yb C5 C4 76.86(19) . . . . ?
P1 Yb C5 C4 -75.83(19) . . . . ?
C42 Yb C5 C4 -158.99(18) . . . . ?
C30 Yb C5 C4 49.8(2) . . . . ?
N3 Yb C5 C1 63.5(2) . . . . ?
N2 Yb C5 C1 -47.8(3) . . . . ?
N1 Yb C5 C1 -176.79(19) . . . . ?
C4 Yb C5 C1 -113.7(3) . . . . ?
C3 Yb C5 C1 -76.9(2) . . . . ?
C2 Yb C5 C1 -36.89(19) . . . . ?
P1 Yb C5 C1 170.42(16) . . . . ?
C42 Yb C5 C1 87.3(2) . . . . ?
C30 Yb C5 C1 -63.9(2) . . . . ?
N3 Yb C5 K1 114.13(17) . . . . ?
N2 Yb C5 K1 2.8(3) . . . . ?
N1 Yb C5 K1 -126.17(17) . . . . ?
C4 Yb C5 K1 -63.1(2) . . . . ?
C1 Yb C5 K1 50.62(18) . . . . ?
C3 Yb C5 K1 -26.32(14) . . . . ?
C2 Yb C5 K1 13.73(14) . . . . ?
P1 Yb C5 K1 -138.96(12) . . . . ?
C42 Yb C5 K1 137.88(17) . . . . ?
C30 Yb C5 K1 -13.3(2) . . . . ?
O2 K1 C5 C4 41.4(2) . . . . ?
O1 K1 C5 C4 138.4(2) . . . . ?
N4 K1 C5 C4 -109.7(5) 2_667 . . . ?
C1 K1 C5 C4 -111.0(3) . . . . ?
C2 K1 C5 C4 -73.5(2) . . . . ?
C3 K1 C5 C4 -35.50(17) . . . . ?
C60 K1 C5 C4 -138.71(18) 2_667 . . . ?
C81B K1 C5 C4 127.5(3) . . . . ?
C67 K1 C5 C4 -41.3(2) 2_667 . . . ?
P3 K1 C5 C4 -138.11(17) 2_667 . . . ?
O2 K1 C5 C1 152.5(2) . . . . ?
O1 K1 C5 C1 -110.6(2) . . . . ?
N4 K1 C5 C1 1.4(5) 2_667 . . . ?
C2 K1 C5 C1 37.52(18) . . . . ?
C4 K1 C5 C1 111.0(3) . . . . ?
C3 K1 C5 C1 75.5(2) . . . . ?
C60 K1 C5 C1 -27.7(2) 2_667 . . . ?
C81B K1 C5 C1 -121.5(3) . . . . ?
C67 K1 C5 C1 69.7(2) 2_667 . . . ?
P3 K1 C5 C1 -27.1(2) 2_667 . . . ?
O2 K1 C5 Yb 101.72(18) . . . . ?
O1 K1 C5 Yb -161.3(2) . . . . ?
N4 K1 C5 Yb -49.4(5) 2_667 . . . ?
C1 K1 C5 Yb -50.74(18) . . . . ?
C2 K1 C5 Yb -13.22(13) . . . . ?
C4 K1 C5 Yb 60.29(19) . . . . ?
C3 K1 C5 Yb 24.79(14) . . . . ?
C60 K1 C5 Yb -78.42(18) 2_667 . . . ?
C81B K1 C5 Yb -172.2(3) . . . . ?
C67 K1 C5 Yb 19.0(2) 2_667 . . . ?
P3 K1 C5 Yb -77.8(2) 2_667 . . . ?
N1 P1 C6 C7 -9.3(3) . . . . ?
C12 P1 C6 C7 -125.8(3) . . . . ?
Yb P1 C6 C7 49.2(4) . . . . ?
N1 P1 C6 C11 175.8(2) . . . . ?
C12 P1 C6 C11 59.3(3) . . . . ?
Yb P1 C6 C11 -125.6(2) . . . . ?
C11 C6 C7 C8 -1.8(5) . . . . ?
P1 C6 C7 C8 -176.7(3) . . . . ?
C6 C7 C8 C9 1.5(6) . . . . ?
C7 C8 C9 C10 0.0(6) . . . . ?
C8 C9 C10 C11 -0.9(6) . . . . ?
C9 C10 C11 C6 0.5(6) . . . . ?
C7 C6 C11 C10 0.9(5) . . . . ?
P1 C6 C11 C10 176.1(3) . . . . ?
N1 P1 C12 C17 133.9(3) . . . . ?
C6 P1 C12 C17 -108.7(3) . . . . ?
Yb P1 C12 C17 75.4(3) . . . . ?
N1 P1 C12 C13 -46.4(3) . . . . ?
C6 P1 C12 C13 71.1(3) . . . . ?
Yb P1 C12 C13 -104.9(3) . . . . ?
C17 C12 C13 C14 -0.7(5) . . . . ?
P1 C12 C13 C14 179.5(3) . . . . ?
C12 C13 C14 C15 1.5(6) . . . . ?
C13 C14 C15 C16 -1.4(7) . . . . ?
C14 C15 C16 C17 0.5(7) . . . . ?
C15 C16 C17 C12 0.3(7) . . . . ?
C13 C12 C17 C16 -0.2(6) . . . . ?
P1 C12 C17 C16 179.6(3) . . . . ?
N1 P2 C18 C23 146.8(3) . . . . ?
C24 P2 C18 C23 34.4(3) . . . . ?
N1 P2 C18 C19 -45.7(3) . . . . ?
C24 P2 C18 C19 -158.0(2) . . . . ?
C23 C18 C19 C20 0.4(4) . . . . ?
P2 C18 C19 C20 -167.8(2) . . . . ?
C18 C19 C20 C21 0.1(5) . . . . ?
C19 C20 C21 C22 -0.7(5) . . . . ?
C20 C21 C22 C23 0.8(6) . . . . ?
C21 C22 C23 C18 -0.3(5) . . . . ?
C19 C18 C23 C22 -0.3(5) . . . . ?
P2 C18 C23 C22 167.3(3) . . . . ?
N1 P2 C24 C29 -2.4(3) . . . . ?
C18 P2 C24 C29 107.1(3) . . . . ?
N1 P2 C24 C25 168.1(2) . . . . ?
C18 P2 C24 C25 -82.4(3) . . . . ?
C29 C24 C25 C26 -2.4(5) . . . . ?
P2 C24 C25 C26 -173.6(3) . . . . ?
C24 C25 C26 C27 2.2(6) . . . . ?
C25 C26 C27 C28 -0.4(6) . . . . ?
C26 C27 C28 C29 -1.1(7) . . . . ?
C27 C28 C29 C24 0.8(6) . . . . ?
C25 C24 C29 C28 1.0(5) . . . . ?
P2 C24 C29 C28 171.3(3) . . . . ?
C36 N2 C30 C31 100.1(3) . . . . ?
Yb N2 C30 C31 -75.3(3) . . . . ?
C36 N2 C30 C35 -81.6(4) . . . . ?
Yb N2 C30 C35 103.0(3) . . . . ?
C36 N2 C30 Yb 175.4(3) . . . . ?
N3 Yb C30 C31 161.5(2) . . . . ?
N2 Yb C30 C31 120.6(3) . . . . ?
N1 Yb C30 C31 20.2(2) . . . . ?
C5 Yb C30 C31 -87.1(2) . . . . ?
C4 Yb C30 C31 -63.7(2) . . . . ?
C1 Yb C30 C31 -115.3(2) . . . . ?
C3 Yb C30 C31 -76.2(2) . . . . ?
C2 Yb C30 C31 -108.9(2) . . . . ?
P1 Yb C30 C31 54.8(2) . . . . ?
C42 Yb C30 C31 153.1(2) . . . . ?
N3 Yb C30 C35 -61.4(3) . . . . ?
N2 Yb C30 C35 -102.3(3) . . . . ?
N1 Yb C30 C35 157.3(3) . . . . ?
C5 Yb C30 C35 50.1(3) . . . . ?
C4 Yb C30 C35 73.4(3) . . . . ?
C1 Yb C30 C35 21.8(3) . . . . ?
C3 Yb C30 C35 60.9(3) . . . . ?
C2 Yb C30 C35 28.2(3) . . . . ?
P1 Yb C30 C35 -168.1(3) . . . . ?
C42 Yb C30 C35 -69.8(3) . . . . ?
N3 Yb C30 N2 40.9(2) . . . . ?
N1 Yb C30 N2 -100.4(2) . . . . ?
C5 Yb C30 N2 152.3(2) . . . . ?
C4 Yb C30 N2 175.7(2) . . . . ?
C1 Yb C30 N2 124.1(2) . . . . ?
C3 Yb C30 N2 163.2(2) . . . . ?
C2 Yb C30 N2 130.5(2) . . . . ?
P1 Yb C30 N2 -65.8(2) . . . . ?
C42 Yb C30 N2 32.5(3) . . . . ?
C35 C30 C31 C32 -2.9(5) . . . . ?
N2 C30 C31 C32 175.5(3) . . . . ?
Yb C30 C31 C32 136.0(3) . . . . ?
C30 C31 C32 C33 1.1(5) . . . . ?
C31 C32 C33 C34 1.1(5) . . . . ?
C32 C33 C34 C35 -1.4(5) . . . . ?
C33 C34 C35 C30 -0.4(5) . . . . ?
C31 C30 C35 C34 2.5(5) . . . . ?
N2 C30 C35 C34 -175.8(3) . . . . ?
Yb C30 C35 C34 -129.2(3) . . . . ?
C30 N2 C36 C41 178.9(3) . . . . ?
Yb N2 C36 C41 -6.2(4) . . . . ?
C30 N2 C36 C37 -2.7(4) . . . . ?
Yb N2 C36 C37 172.2(2) . . . . ?
C30 N2 C36 K2 90.8(3) . . . . ?
Yb N2 C36 K2 -94.3(2) . . . . ?
O3 K2 C36 N2 106.1(2) . . . . ?
O4 K2 C36 N2 -153.0(2) . . . . ?
C40 K2 C36 N2 145.5(3) . . . . ?
C39 K2 C36 N2 178.1(3) . . . . ?
C38 K2 C36 N2 -149.8(3) . . . . ?
C41 K2 C36 N2 116.2(3) . . . . ?
C52 K2 C36 N2 28.9(2) . . . . ?
C37 K2 C36 N2 -120.7(4) . . . . ?
P3 K2 C36 N2 -52.0(2) . . . . ?
C53 K2 C36 N2 35.5(2) . . . . ?
P4 K2 C36 N2 -24.6(3) . . . . ?
O3 K2 C36 C41 -10.1(2) . . . . ?
O4 K2 C36 C41 90.8(2) . . . . ?
C40 K2 C36 C41 29.36(18) . . . . ?
C39 K2 C36 C41 62.0(2) . . . . ?
C38 K2 C36 C41 94.0(2) . . . . ?
C52 K2 C36 C41 -87.29(19) . . . . ?
C37 K2 C36 C41 123.1(3) . . . . ?
P3 K2 C36 C41 -168.14(17) . . . . ?
C53 K2 C36 C41 -80.68(19) . . . . ?
P4 K2 C36 C41 -140.76(17) . . . . ?
O3 K2 C36 C37 -133.2(2) . . . . ?
O4 K2 C36 C37 -32.3(3) . . . . ?
C40 K2 C36 C37 -93.7(2) . . . . ?
C39 K2 C36 C37 -61.1(2) . . . . ?
C38 K2 C36 C37 -29.1(2) . . . . ?
C41 K2 C36 C37 -123.1(3) . . . . ?
C52 K2 C36 C37 149.6(2) . . . . ?
P3 K2 C36 C37 68.8(2) . . . . ?
C53 K2 C36 C37 156.2(2) . . . . ?
P4 K2 C36 C37 96.1(2) . . . . ?
N2 C36 C37 C38 -176.5(4) . . . . ?
C41 C36 C37 C38 1.9(5) . . . . ?
K2 C36 C37 C38 65.0(4) . . . . ?
N2 C36 C37 K2 118.5(3) . . . . ?
C41 C36 C37 K2 -63.1(3) . . . . ?
O3 K2 C37 C38 -66.2(3) . . . . ?
O4 K2 C37 C38 27.1(3) . . . . ?
C40 K2 C37 C38 -62.7(3) . . . . ?
C39 K2 C37 C38 -29.3(2) . . . . ?
C41 K2 C37 C38 -95.5(3) . . . . ?
C52 K2 C37 C38 -158.6(2) . . . . ?
P3 K2 C37 C38 120.3(3) . . . . ?
C36 K2 C37 C38 -126.2(4) . . . . ?
C53 K2 C37 C38 -147.8(3) . . . . ?
P4 K2 C37 C38 120.4(2) . . . . ?
O3 K2 C37 C36 60.0(3) . . . . ?
O4 K2 C37 C36 153.3(2) . . . . ?
C40 K2 C37 C36 63.5(2) . . . . ?
C39 K2 C37 C36 96.9(3) . . . . ?
C38 K2 C37 C36 126.2(4) . . . . ?
C41 K2 C37 C36 30.77(19) . . . . ?
C52 K2 C37 C36 -32.4(2) . . . . ?
P3 K2 C37 C36 -113.4(2) . . . . ?
C53 K2 C37 C36 -21.6(2) . . . . ?
P4 K2 C37 C36 -113.4(2) . . . . ?
C36 C37 C38 C39 -0.3(7) . . . . ?
K2 C37 C38 C39 67.2(4) . . . . ?
C36 C37 C38 K2 -67.5(3) . . . . ?
O3 K2 C38 C39 2.1(3) . . . . ?
O4 K2 C38 C39 80.3(3) . . . . ?
C40 K2 C38 C39 -31.6(2) . . . . ?
C41 K2 C38 C39 -64.4(3) . . . . ?
C52 K2 C38 C39 -98.8(3) . . . . ?
C37 K2 C38 C39 -126.2(4) . . . . ?
P3 K2 C38 C39 171.6(2) . . . . ?
C36 K2 C38 C39 -97.1(3) . . . . ?
C53 K2 C38 C39 -92.0(3) . . . . ?
P4 K2 C38 C39 144.0(2) . . . . ?
O3 K2 C38 C37 128.3(2) . . . . ?
O4 K2 C38 C37 -153.5(3) . . . . ?
C40 K2 C38 C37 94.6(3) . . . . ?
C39 K2 C38 C37 126.2(4) . . . . ?
C41 K2 C38 C37 61.8(2) . . . . ?
C52 K2 C38 C37 27.4(3) . . . . ?
P3 K2 C38 C37 -62.2(3) . . . . ?
C36 K2 C38 C37 29.1(2) . . . . ?
C53 K2 C38 C37 34.2(3) . . . . ?
P4 K2 C38 C37 -89.8(3) . . . . ?
C37 C38 C39 C40 -0.5(7) . . . . ?
K2 C38 C39 C40 69.3(4) . . . . ?
C37 C38 C39 K2 -69.8(4) . . . . ?
O3 K2 C39 C38 -178.2(3) . . . . ?
O4 K2 C39 C38 -95.6(3) . . . . ?
C40 K2 C39 C38 122.0(4) . . . . ?
C41 K2 C39 C38 92.6(3) . . . . ?
C52 K2 C39 C38 103.0(3) . . . . ?
C37 K2 C39 C38 29.0(2) . . . . ?
P3 K2 C39 C38 -10.3(3) . . . . ?
C36 K2 C39 C38 60.7(2) . . . . ?
C53 K2 C39 C38 96.3(3) . . . . ?
P4 K2 C39 C38 -76.2(4) . . . . ?
O3 K2 C39 C40 59.9(3) . . . . ?
O4 K2 C39 C40 142.5(3) . . . . ?
C38 K2 C39 C40 -122.0(4) . . . . ?
C41 K2 C39 C40 -29.3(2) . . . . ?
C52 K2 C39 C40 -19.0(3) . . . . ?
C37 K2 C39 C40 -93.0(3) . . . . ?
P3 K2 C39 C40 -132.2(2) . . . . ?
C36 K2 C39 C40 -61.2(2) . . . . ?
C53 K2 C39 C40 -25.7(3) . . . . ?
P4 K2 C39 C40 161.8(2) . . . . ?
C38 C39 C40 C41 -0.4(7) . . . . ?
K2 C39 C40 C41 70.1(3) . . . . ?
C38 C39 C40 K2 -70.5(4) . . . . ?
O3 K2 C40 C41 115.5(2) . . . . ?
O4 K2 C40 C41 -162.6(2) . . . . ?
C39 K2 C40 C41 -125.4(4) . . . . ?
C38 K2 C40 C41 -94.3(3) . . . . ?
C52 K2 C40 C41 39.6(2) . . . . ?
C37 K2 C40 C41 -61.8(2) . . . . ?
P3 K2 C40 C41 -57.0(3) . . . . ?
C36 K2 C40 C41 -29.20(19) . . . . ?
C53 K2 C40 C41 30.1(2) . . . . ?
P4 K2 C40 C41 103.6(5) . . . . ?
O3 K2 C40 C39 -119.0(3) . . . . ?
O4 K2 C40 C39 -37.2(3) . . . . ?
C38 K2 C40 C39 31.2(2) . . . . ?
C41 K2 C40 C39 125.4(4) . . . . ?
C52 K2 C40 C39 165.0(2) . . . . ?
C37 K2 C40 C39 63.7(3) . . . . ?
P3 K2 C40 C39 68.5(3) . . . . ?
C36 K2 C40 C39 96.2(3) . . . . ?
C53 K2 C40 C39 155.5(3) . . . . ?
P4 K2 C40 C39 -131.0(5) . . . . ?
C39 C40 C41 C36 2.1(6) . . . . ?
K2 C40 C41 C36 71.1(3) . . . . ?
C39 C40 C41 K2 -69.0(4) . . . . ?
N2 C36 C41 C40 175.7(3) . . . . ?
C37 C36 C41 C40 -2.8(5) . . . . ?
K2 C36 C41 C40 -67.5(3) . . . . ?
N2 C36 C41 K2 -116.8(3) . . . . ?
C37 C36 C41 K2 64.7(3) . . . . ?
O3 K2 C41 C40 -63.1(2) . . . . ?
O4 K2 C41 C40 20.3(3) . . . . ?
C39 K2 C41 C40 29.8(2) . . . . ?
C38 K2 C41 C40 62.8(2) . . . . ?
C52 K2 C41 C40 -142.3(2) . . . . ?
C37 K2 C41 C40 95.2(2) . . . . ?
P3 K2 C41 C40 140.0(2) . . . . ?
C36 K2 C41 C40 125.9(3) . . . . ?
C53 K2 C41 C40 -146.3(2) . . . . ?
P4 K2 C41 C40 -159.8(2) . . . . ?
O3 K2 C41 C36 170.96(19) . . . . ?
O4 K2 C41 C36 -105.6(2) . . . . ?
C40 K2 C41 C36 -125.9(3) . . . . ?
C39 K2 C41 C36 -96.1(2) . . . . ?
C38 K2 C41 C36 -63.2(2) . . . . ?
C52 K2 C41 C36 91.75(19) . . . . ?
C37 K2 C41 C36 -30.73(17) . . . . ?
P3 K2 C41 C36 14.1(2) . . . . ?
C53 K2 C41 C36 87.75(19) . . . . ?
P4 K2 C41 C36 74.3(3) . . . . ?
C48 N3 C42 C43 -131.2(3) . . . . ?
Yb N3 C42 C43 73.1(3) . . . . ?
C48 N3 C42 C47 53.3(4) . . . . ?
Yb N3 C42 C47 -102.3(3) . . . . ?
C48 N3 C42 Yb 155.6(3) . . . . ?
N3 Yb C42 C43 -122.0(3) . . . . ?
N2 Yb C42 C43 -90.1(2) . . . . ?
N1 Yb C42 C43 29.6(2) . . . . ?
C5 Yb C42 C43 125.3(2) . . . . ?
C4 Yb C42 C43 113.9(2) . . . . ?
C1 Yb C42 C43 156.7(2) . . . . ?
C3 Yb C42 C43 141.3(2) . . . . ?
C2 Yb C42 C43 168.3(2) . . . . ?
P1 Yb C42 C43 -6.0(2) . . . . ?
C30 Yb C42 C43 -105.4(2) . . . . ?
N3 Yb C42 C47 107.2(3) . . . . ?
N2 Yb C42 C47 139.1(2) . . . . ?
N1 Yb C42 C47 -101.2(2) . . . . ?
C5 Yb C42 C47 -5.6(2) . . . . ?
C4 Yb C42 C47 -16.9(3) . . . . ?
C1 Yb C42 C47 25.8(2) . . . . ?
C3 Yb C42 C47 10.5(3) . . . . ?
C2 Yb C42 C47 37.4(3) . . . . ?
P1 Yb C42 C47 -136.8(2) . . . . ?
C30 Yb C42 C47 123.8(2) . . . . ?
N2 Yb C42 N3 31.9(2) . . . . ?
N1 Yb C42 N3 151.6(2) . . . . ?
C5 Yb C42 N3 -112.8(2) . . . . ?
C4 Yb C42 N3 -124.1(2) . . . . ?
C1 Yb C42 N3 -81.4(2) . . . . ?
C3 Yb C42 N3 -96.7(2) . . . . ?
C2 Yb C42 N3 -69.7(2) . . . . ?
P1 Yb C42 N3 115.99(19) . . . . ?
C30 Yb C42 N3 16.6(3) . . . . ?
C47 C42 C43 C44 0.1(5) . . . . ?
N3 C42 C43 C44 -175.6(3) . . . . ?
Yb C42 C43 C44 -133.0(3) . . . . ?
C42 C43 C44 C45 -0.9(5) . . . . ?
C43 C44 C45 C46 0.8(6) . . . . ?
C44 C45 C46 C47 0.2(5) . . . . ?
C45 C46 C47 C42 -1.0(5) . . . . ?
C43 C42 C47 C46 0.9(5) . . . . ?
N3 C42 C47 C46 176.4(3) . . . . ?
Yb C42 C47 C46 123.8(3) . . . . ?
C42 N3 C48 C49 13.8(5) . . . . ?
Yb N3 C48 C49 164.8(2) . . . . ?
C42 N3 C48 C53 -168.7(3) . . . . ?
Yb N3 C48 C53 -17.7(4) . . . . ?
N3 C48 C49 C50 179.7(3) . . . . ?
C53 C48 C49 C50 2.1(5) . . . . ?
C48 C49 C50 C51 -0.4(6) . . . . ?
C49 C50 C51 C52 -1.5(6) . . . . ?
C50 C51 C52 C53 1.4(5) . . . . ?
C50 C51 C52 K2 -98.6(4) . . . . ?
O3 K2 C52 C51 20.4(3) . . . . ?
O4 K2 C52 C51 -39.9(3) . . . . ?
C40 K2 C52 C51 97.5(3) . . . . ?
C39 K2 C52 C51 105.8(3) . . . . ?
C38 K2 C52 C51 138.5(2) . . . . ?
C41 K2 C52 C51 112.9(3) . . . . ?
C37 K2 C52 C51 150.1(2) . . . . ?
P3 K2 C52 C51 -122.2(2) . . . . ?
C36 K2 C52 C51 137.3(3) . . . . ?
C53 K2 C52 C51 122.0(4) . . . . ?
P4 K2 C52 C51 -74.6(2) . . . . ?
O3 K2 C52 C53 -101.6(2) . . . . ?
O4 K2 C52 C53 -161.9(2) . . . . ?
C40 K2 C52 C53 -24.5(2) . . . . ?
C39 K2 C52 C53 -16.2(3) . . . . ?
C38 K2 C52 C53 16.5(3) . . . . ?
C41 K2 C52 C53 -9.1(2) . . . . ?
C37 K2 C52 C53 28.1(2) . . . . ?
P3 K2 C52 C53 115.8(2) . . . . ?
C36 K2 C52 C53 15.3(2) . . . . ?
P4 K2 C52 C53 163.5(2) . . . . ?
C51 C52 C53 C48 0.4(5) . . . . ?
K2 C52 C53 C48 118.6(3) . . . . ?
C51 C52 C53 K2 -118.1(3) . . . . ?
N3 C48 C53 C52 -179.9(3) . . . . ?
C49 C48 C53 C52 -2.2(5) . . . . ?
N3 C48 C53 K2 -91.4(3) . . . . ?
C49 C48 C53 K2 86.4(3) . . . . ?
O3 K2 C53 C52 75.2(2) . . . . ?
O4 K2 C53 C52 48.8(5) . . . . ?
C40 K2 C53 C52 156.5(2) . . . . ?
C39 K2 C53 C52 167.1(2) . . . . ?
C38 K2 C53 C52 -167.0(2) . . . . ?
C41 K2 C53 C52 169.9(2) . . . . ?
C37 K2 C53 C52 -153.6(2) . . . . ?
P3 K2 C53 C52 -62.9(2) . . . . ?
C36 K2 C53 C52 -163.2(2) . . . . ?
P4 K2 C53 C52 -15.5(2) . . . . ?
O3 K2 C53 C48 -41.3(2) . . . . ?
O4 K2 C53 C48 -67.6(5) . . . . ?
C40 K2 C53 C48 40.1(2) . . . . ?
C39 K2 C53 C48 50.7(3) . . . . ?
C38 K2 C53 C48 76.6(3) . . . . ?
C41 K2 C53 C48 53.5(2) . . . . ?
C52 K2 C53 C48 -116.4(3) . . . . ?
C37 K2 C53 C48 90.0(2) . . . . ?
P3 K2 C53 C48 -179.3(2) . . . . ?
C36 K2 C53 C48 80.4(2) . . . . ?
P4 K2 C53 C48 -132.0(2) . . . . ?
N4 P3 C54 C59 -1.1(3) . . . . ?
C60 P3 C54 C59 105.1(3) . . . . ?
K2 P3 C54 C59 -108.4(3) . . . . ?
K1 P3 C54 C59 41.1(3) 2_667 . . . ?
N4 P3 C54 C55 173.6(3) . . . . ?
C60 P3 C54 C55 -80.3(3) . . . . ?
K2 P3 C54 C55 66.3(3) . . . . ?
K1 P3 C54 C55 -144.2(3) 2_667 . . . ?
C59 C54 C55 C56 0.5(5) . . . . ?
P3 C54 C55 C56 -174.5(3) . . . . ?
C54 C55 C56 C57 0.6(6) . . . . ?
C55 C56 C57 C58 -0.6(6) . . . . ?
C56 C57 C58 C59 -0.5(6) . . . . ?
C55 C54 C59 C58 -1.6(5) . . . . ?
P3 C54 C59 C58 173.1(3) . . . . ?
C57 C58 C59 C54 1.7(6) . . . . ?
N4 P3 C60 C65 98.2(3) . . . . ?
C54 P3 C60 C65 -11.9(3) . . . . ?
K2 P3 C60 C65 -132.3(2) . . . . ?
K1 P3 C60 C65 89.7(3) 2_667 . . . ?
N4 P3 C60 C61 -81.7(3) . . . . ?
C54 P3 C60 C61 168.2(3) . . . . ?
K2 P3 C60 C61 47.8(3) . . . . ?
K1 P3 C60 C61 -90.2(3) 2_667 . . . ?
N4 P3 C60 K1 8.43(13) . . . 2_667 ?
C54 P3 C60 K1 -101.60(11) . . . 2_667 ?
K2 P3 C60 K1 138.01(10) . . . 2_667 ?
C65 C60 C61 C62 -0.8(5) . . . . ?
P3 C60 C61 C62 179.1(3) . . . . ?
K1 C60 C61 C62 90.8(3) 2_667 . . . ?
C60 C61 C62 C63 0.9(6) . . . . ?
C61 C62 C63 C64 -0.1(6) . . . . ?
C62 C63 C64 C65 -0.7(6) . . . . ?
C61 C60 C65 C64 0.0(5) . . . . ?
P3 C60 C65 C64 -179.9(3) . . . . ?
K1 C60 C65 C64 -91.7(3) 2_667 . . . ?
C63 C64 C65 C60 0.8(5) . . . . ?
N4 P4 C66 C67 32.9(3) . . . . ?
C72 P4 C66 C67 141.3(3) . . . . ?
K2 P4 C66 C67 -77.5(3) . . . . ?
N4 P4 C66 C71 -152.6(3) . . . . ?
C72 P4 C66 C71 -44.3(3) . . . . ?
K2 P4 C66 C71 96.9(3) . . . . ?
C71 C66 C67 C68 1.1(5) . . . . ?
P4 C66 C67 C68 175.8(3) . . . . ?
C71 C66 C67 K1 129.2(3) . . . 2_667 ?
P4 C66 C67 K1 -56.0(2) . . . 2_667 ?
C66 C67 C68 C69 -0.6(6) . . . . ?
K1 C67 C68 C69 -120.0(4) 2_667 . . . ?
C67 C68 C69 C70 -0.3(7) . . . . ?
C68 C69 C70 C71 0.5(8) . . . . ?
C69 C70 C71 C66 0.0(7) . . . . ?
C67 C66 C71 C70 -0.8(6) . . . . ?
P4 C66 C71 C70 -175.3(3) . . . . ?
N4 P4 C72 C73 -165.6(3) . . . . ?
C66 P4 C72 C73 87.6(3) . . . . ?
K2 P4 C72 C73 -56.6(3) . . . . ?
N4 P4 C72 C77 11.6(3) . . . . ?
C66 P4 C72 C77 -95.2(3) . . . . ?
K2 P4 C72 C77 120.6(3) . . . . ?
C77 C72 C73 C74 1.0(6) . . . . ?
P4 C72 C73 C74 178.3(3) . . . . ?
C72 C73 C74 C75 -1.6(7) . . . . ?
C73 C74 C75 C76 1.4(7) . . . . ?
C74 C75 C76 C77 -0.6(7) . . . . ?
C75 C76 C77 C72 -0.1(6) . . . . ?
C73 C72 C77 C76 -0.1(5) . . . . ?
P4 C72 C77 C76 -177.4(3) . . . . ?
C81B O1 C78 C79 52.7(8) . . . . ?
C81A O1 C78 C79 3.2(6) . . . . ?
K1 O1 C78 C79 -140.7(4) . . . . ?
O1 C78 C79 C80 -26.3(6) . . . . ?
C78 C79 C80 C81A 42.1(7) . . . . ?
C78 C79 C80 C81B 1.9(6) . . . . ?
C79 C80 C81A O1 -38.7(7) . . . . ?
C81B C80 C81A O1 45.2(7) . . . . ?
C81B O1 C81A C80 -78.8(10) . . . . ?
C78 O1 C81A C80 22.8(7) . . . . ?
K1 O1 C81A C80 173.6(5) . . . . ?
C78 O1 C81B C80 -47.1(8) . . . . ?
C81A O1 C81B C80 45.6(6) . . . . ?
K1 O1 C81B C80 144.4(4) . . . . ?
C78 O1 C81B K1 168.6(8) . . . . ?
C81A O1 C81B K1 -98.7(8) . . . . ?
C81A C80 C81B O1 -74.8(10) . . . . ?
C79 C80 C81B O1 28.6(9) . . . . ?
C81A C80 C81B K1 -41.6(8) . . . . ?
C79 C80 C81B K1 61.8(8) . . . . ?
O2 K1 C81B O1 126.8(8) . . . . ?
N4 K1 C81B O1 -132.3(7) 2_667 . . . ?
C1 K1 C81B O1 14.9(8) . . . . ?
C5 K1 C81B O1 38.0(8) . . . . ?
C2 K1 C81B O1 19.8(9) . . . . ?
C4 K1 C81B O1 58.8(8) . . . . ?
C3 K1 C81B O1 52.5(9) . . . . ?
C60 K1 C81B O1 -79.4(8) 2_667 . . . ?
C67 K1 C81B O1 -162.4(5) 2_667 . . . ?
P3 K1 C81B O1 -108.9(8) 2_667 . . . ?
O2 K1 C81B C80 75.2(8) . . . . ?
O1 K1 C81B C80 -51.6(8) . . . . ?
N4 K1 C81B C80 176.1(8) 2_667 . . . ?
C1 K1 C81B C80 -36.7(8) . . . . ?
C5 K1 C81B C80 -13.6(8) . . . . ?
C2 K1 C81B C80 -31.8(9) . . . . ?
C4 K1 C81B C80 7.2(8) . . . . ?
C3 K1 C81B C80 0.9(10) . . . . ?
C60 K1 C81B C80 -131.0(8) 2_667 . . . ?
C67 K1 C81B C80 146.1(6) 2_667 . . . ?
P3 K1 C81B C80 -160.5(8) 2_667 . . . ?
C85 O2 C82 C83 -11.1(8) . . . . ?
K1 O2 C82 C83 -174.1(4) . . . . ?
O2 C82 C83 C84 29.9(8) . . . . ?
C82 C83 C84 C85 -35.1(7) . . . . ?
C82 O2 C85 C84 -11.8(7) . . . . ?
K1 O2 C85 C84 151.8(4) . . . . ?
C83 C84 C85 O2 28.6(7) . . . . ?
O4 K2 O3 C86 -127.4(4) . . . . ?
C40 K2 O3 C86 -27.4(4) . . . . ?
C39 K2 O3 C86 -49.1(4) . . . . ?
C38 K2 O3 C86 -50.0(4) . . . . ?
C41 K2 O3 C86 -5.4(4) . . . . ?
C52 K2 O3 C86 81.5(4) . . . . ?
C37 K2 O3 C86 -24.7(4) . . . . ?
P3 K2 O3 C86 145.4(3) . . . . ?
C36 K2 O3 C86 -1.2(4) . . . . ?
C53 K2 O3 C86 58.5(4) . . . . ?
P4 K2 O3 C86 150.9(4) . . . . ?
O4 K2 O3 C89 70.9(4) . . . . ?
C40 K2 O3 C89 170.9(4) . . . . ?
C39 K2 O3 C89 149.2(4) . . . . ?
C38 K2 O3 C89 148.3(4) . . . . ?
C41 K2 O3 C89 -167.1(4) . . . . ?
C52 K2 O3 C89 -80.2(4) . . . . ?
C37 K2 O3 C89 173.6(4) . . . . ?
P3 K2 O3 C89 -16.3(5) . . . . ?
C36 K2 O3 C89 -162.9(4) . . . . ?
C53 K2 O3 C89 -103.2(4) . . . . ?
P4 K2 O3 C89 -10.8(4) . . . . ?
C89 O3 C86 C87 -1.2(6) . . . . ?
K2 O3 C86 C87 -165.6(4) . . . . ?
O3 C86 C87 C88 -20.8(7) . . . . ?
C86 C87 C88 C89 33.6(7) . . . . ?
C86 O3 C89 C88 22.4(6) . . . . ?
K2 O3 C89 C88 -173.6(3) . . . . ?
C87 C88 C89 O3 -34.7(6) . . . . ?
C93 O4 C90 C91 20.9(5) . . . . ?
K2 O4 C90 C91 -140.6(4) . . . . ?
O4 C90 C91 C92 -30.3(6) . . . . ?
C90 C91 C92 C93 28.0(6) . . . . ?
C90 O4 C93 C92 -3.3(5) . . . . ?
K2 O4 C93 C92 157.7(3) . . . . ?
C91 C92 C93 O4 -15.6(6) . . . . ?
C97 O5 C94 C95 53.5(13) . . . . ?
O5 C94 C95 C96 -48.5(15) . . . . ?
C94 C95 C96 C97 22.8(17) . . . . ?
C95 C96 C97 O5 7.5(17) . . . . ?
C94 O5 C97 C96 -34.1(12) . . . . ?
